data_7249134
loop_
_publ_author_name
'Younes, Eyad A.'
'AL-Snaid, Amneh M.'
'Abu-Safieh, Kayed A.'
'Salami, Fatemeh'
'Aljaar, Nayyef'
'Zhao, Yuming'

_publ_section_title
;
 Synthesis and characterization of
 2-(anthracene-9-yl)-4,5-diphenyl-1H-imidazole derivatives as
 environmentally sensitive fluorophores
;
_journal_issue 32
_journal_name_full 'RSC Advances'
_journal_page_first 23511
_journal_page_last 23519
_journal_paper_doi 10.1039/D4RA03735A
_journal_volume 14
_journal_year 2024
_chemical_formula_moiety 'C29 H18 Br2 N2, 0.098(C H2 Cl2), 0.402(C2 H3 N)'
_chemical_formula_sum 'C29.9 H19.4 Br2 Cl0.2 N2.4'
_chemical_formula_weight 579.12
_space_group_crystal_system triclinic
_space_group_IT_number 2
_space_group_name_Hall '-P 1'
_space_group_name_H-M_alt 'P -1'
_atom_sites_solution_hydrogens mixed
_atom_sites_solution_primary dual
_audit_creation_date 2023-05-05
_audit_creation_method
;
Olex2 1.5
(compiled 2023.03.06 svn.rbb2c1857 for OlexSys, GUI svn.r6748)
;
_audit_update_record
;
2024-05-08 deposited with the CCDC.	2024-07-21 downloaded from the CCDC.
;
_cell_angle_alpha 84.7150(10)
_cell_angle_beta 78.8930(10)
_cell_angle_gamma 72.8160(10)
_cell_formula_units_Z 8
_cell_length_a 14.37750(10)
_cell_length_b 15.7779(2)
_cell_length_c 23.0024(2)
_cell_measurement_reflns_used 49273
_cell_measurement_temperature 100(2)
_cell_measurement_theta_max 78.1390
_cell_measurement_theta_min 2.9300
_cell_volume 4888.27(9)
_computing_cell_refinement 'CrysAlisPro 1.171.42.88a (Rigaku OD, 2023)'
_computing_data_collection 'CrysAlisPro 1.171.42.88a (Rigaku OD, 2023)'
_computing_data_reduction 'CrysAlisPro 1.171.42.88a (Rigaku OD, 2023)'
_computing_molecular_graphics 'Olex2 1.5 (Dolomanov et al., 2009)'
_computing_publication_material 'Olex2 1.5 (Dolomanov et al., 2009)'
_computing_structure_refinement 'SHELXL 2018/3 (Sheldrick, 2015)'
_computing_structure_solution 'SHELXT 2018/2 (Sheldrick, 2018)'
_diffrn_ambient_environment N~2~
_diffrn_ambient_temperature 100(2)
_diffrn_detector 'Hybrid Pixel Array Detector'
_diffrn_detector_area_resol_mean 10.0000
_diffrn_detector_type HyPix
_diffrn_measured_fraction_theta_full 0.988
_diffrn_measured_fraction_theta_max 0.961
_diffrn_measurement_details
;
List of Runs (angles in degrees, time in seconds):

  # Type    Start    End  Width  t~exp~   \w     \q     \k     \f   Frames
#--------------------------------------------------------------------------
  1  \w   -120.00 -27.00   0.50    3.90    --  -48.37 -75.00-109.00  186
  2  \w    -23.00  69.00   0.50    3.90    --   48.37 -75.00-109.00  184
  3  \w     28.00 121.00   0.50    3.90    --   48.37  75.00  18.00  186
  4  \w    -96.00 -18.00   0.50   15.58    --  -90.00  75.00  18.00  156
  5  \w   -161.00 -69.00   0.50   15.58    --  -90.00 -75.00-109.00  184
  6  \w     91.00 178.00   0.50   15.58    --  111.50  75.00  18.00  174
  7  \w     40.00 110.00   0.50   15.58    --  111.50 -75.00-109.00  140
  8  \w    -16.00  26.00   0.50    3.90    --  -48.37  19.00-180.00   84
  9  \w    -69.00  24.00   0.50    3.90    --  -48.37  75.00  18.00  186
 10  \w    -16.00  26.00   0.50    3.90    --  -48.37  19.00 150.00   84
 11  \w    -16.00  26.00   0.50    3.90    --  -48.37  19.00 120.00   84
 12  \w    -24.00  48.00   0.50    3.90    --   48.37 -37.00 -90.00  144
 13  \w     -1.00  80.00   0.50    3.90    --   48.37 -99.00  90.00  162
 14  \w    -65.00 -18.00   0.50   15.58    --  -90.00  61.00-150.00   94
 15  \w    101.00 178.00   0.50   15.58    --  111.50  15.00  90.00  154
 16  \w     40.00 105.00   0.50   15.58    --  111.50 -94.00   0.00  130
 17  \w    101.00 178.00   0.50   15.58    --  111.50  30.00 -60.00  154
 18  \w     41.00 105.00   0.50   15.58    --  111.50 -96.00 102.92  128
 19  \w     42.00 111.00   0.50   15.58    --  111.50-125.00 -60.00  138
 20  \w     96.00 178.00   0.50   15.58    --  111.50  61.00 150.00  164
 21  \w     40.00  79.00   0.50   15.58    --  111.50 -61.00 -90.00   78
 22  \w    101.00 178.00   0.50   15.58    --  111.50  15.00 120.00  154
 23  \w    101.00 178.00   0.50   15.58    --  111.50  45.00 -30.00  154
 24  \w    101.00 178.00   0.50   15.58    --  111.50  30.00-120.00  154
 25  \w     43.00 124.00   0.50   15.58    --  111.50-141.00  90.93  162
 26  \w     40.00  79.00   0.50   15.58    --  111.50 -61.00 150.00   78
 27  \w     40.00 105.00   0.50   15.58    --  111.50 -94.00 -30.00  130
 28  \w     40.00 105.00   0.50   15.58    --  111.50 -94.00 150.00  130
 29  \w     96.00 178.00   0.50   15.58    --  111.50  61.00 -18.44  164
 30  \w    101.00 178.00   0.50   15.58    --  111.50  15.00-120.00  154
 31  \w     40.00  79.00   0.50   15.58    --  111.50 -61.00  90.00   78
 32  \w     40.00 105.00   0.50   15.58    --  111.50 -94.00 -60.00  130
 33  \w     41.00 106.00   0.50   15.58    --  111.50 -99.00-158.58  130
 34  \w     40.00 105.00   0.50   15.58    --  111.50 -94.00  30.00  130
 35  \w    101.00 178.00   0.50   15.58    --  111.50  30.00 150.00  154
 36  \w    101.00 178.00   0.50   15.58    --  111.50  45.00  30.00  154
 37  \w     40.00  79.00   0.50   15.58    --  111.50 -61.00-150.00   78
 38  \w     40.00 105.00   0.50   15.58    --  111.50 -94.00-120.00  130
 39  \w     40.00 105.00   0.50   15.58    --  111.50 -94.00 -90.00  130
 40  \w     40.00 105.00   0.50   15.58    --  111.50 -94.00  60.00  130
 41  \w    101.00 178.00   0.50   15.58    --  111.50  45.00 -60.00  154
 42  \w     41.00 107.00   0.50   15.58    --  111.50-103.00-138.23  132
 43  \w     40.00 133.00   0.50   15.58    --  111.50 -77.00  90.00  186
 44  \w     40.00 105.00   0.50   15.58    --  111.50 -94.00-180.00  130
 45  \w     40.00 105.00   0.50   15.58    --  111.50 -94.00 120.00  130
 46  \w     40.00  79.00   0.50   15.58    --  111.50 -61.00  30.00   78
 47  \w   -120.00 -27.00   0.50    3.90    --  -48.37 -77.00  60.00  186
 48  \w   -120.00 -27.00   0.50    3.90    --  -48.37 -77.00 -30.00  186
 49  \w   -120.00 -53.00   0.50    3.90    --  -48.37 -77.00-150.00  134
 50  \w   -120.00 -27.00   0.50    3.90    --  -48.37 -77.00 150.00  186
;
_diffrn_measurement_device 'four-circle diffractometer'
_diffrn_measurement_device_type 'XtaLAB Synergy, Dualflex, HyPix'
_diffrn_measurement_method '\w scans'
_diffrn_orient_matrix_type 'CrysAlisPro convention (1999,Acta A55,543-557)'
_diffrn_orient_matrix_UB_11 -0.0324453000
_diffrn_orient_matrix_UB_12 -0.0564129000
_diffrn_orient_matrix_UB_13 -0.0391025000
_diffrn_orient_matrix_UB_21 0.0347126000
_diffrn_orient_matrix_UB_22 -0.0824169000
_diffrn_orient_matrix_UB_23 0.0403301000
_diffrn_orient_matrix_UB_31 -0.1035085000
_diffrn_orient_matrix_UB_32 0.0220280000
_diffrn_orient_matrix_UB_33 0.0388516000
_diffrn_radiation_monochromator mirror
_diffrn_radiation_probe x-ray
_diffrn_radiation_type 'Cu K\a'
_diffrn_radiation_wavelength 1.54184
_diffrn_reflns_av_R_equivalents 0.0539
_diffrn_reflns_av_unetI/netI 0.0346
_diffrn_reflns_Laue_measured_fraction_full 0.988
_diffrn_reflns_Laue_measured_fraction_max 0.961
_diffrn_reflns_limit_h_max 17
_diffrn_reflns_limit_h_min -18
_diffrn_reflns_limit_k_max 20
_diffrn_reflns_limit_k_min -20
_diffrn_reflns_limit_l_max 29
_diffrn_reflns_limit_l_min -29
_diffrn_reflns_number 111890
_diffrn_reflns_point_group_measured_fraction_full 0.988
_diffrn_reflns_point_group_measured_fraction_max 0.961
_diffrn_reflns_theta_full 67.684
_diffrn_reflns_theta_max 79.375
_diffrn_reflns_theta_min 2.934
_diffrn_source 'micro-focus sealed X-ray tube'
_diffrn_source_type 'PhotonJet (Cu) X-ray Source'
_exptl_absorpt_coefficient_mu 4.573
_exptl_absorpt_correction_T_max 0.986
_exptl_absorpt_correction_T_min 0.866
_exptl_absorpt_correction_type gaussian
_exptl_absorpt_process_details
;
CrysAlisPro 1.171.42.88a (Rigaku Oxford Diffraction, 2023)
Numerical absorption correction based on gaussian integration over
a multifaceted crystal model
Empirical absorption correction using spherical harmonics,
implemented in SCALE3 ABSPACK scaling algorithm.
;
_exptl_crystal_colour colourless
_exptl_crystal_colour_primary colourless
_exptl_crystal_density_diffrn 1.574
_exptl_crystal_description plate
_exptl_crystal_F_000 2312
_exptl_crystal_size_max 0.064
_exptl_crystal_size_mid 0.052
_exptl_crystal_size_min 0.036
_refine_diff_density_max 1.579
_refine_diff_density_min -1.293
_refine_diff_density_rms 0.092
_refine_ls_extinction_method none
_refine_ls_goodness_of_fit_ref 1.055
_refine_ls_hydrogen_treatment mixed
_refine_ls_matrix_type full
_refine_ls_number_parameters 1289
_refine_ls_number_reflns 20384
_refine_ls_number_restraints 51
_refine_ls_restrained_S_all 1.055
_refine_ls_R_factor_all 0.0536
_refine_ls_R_factor_gt 0.0455
_refine_ls_shift/su_max 0.001
_refine_ls_shift/su_mean 0.000
_refine_ls_structure_factor_coef Fsqd
_refine_ls_weighting_details 'w=1/[\s^2^(Fo^2^)+(0.0437P)^2^+13.0148P] where P=(Fo^2^+2Fc^2^)/3'
_refine_ls_weighting_scheme calc
_refine_ls_wR_factor_gt 0.1087
_refine_ls_wR_factor_ref 0.1139
_reflns_Friedel_coverage 0.000
_reflns_number_gt 17953
_reflns_number_total 20384
_reflns_threshold_expression 'I > 2\s(I)'
_cod_data_source_file d4ra03735a2.cif
_cod_data_source_block am-ba
_cod_original_formula_sum 'C29.90 H19.40 Br2 Cl0.20 N2.40'
_cod_database_code 7249134
_shelx_shelxl_version_number 2018/3
_shelx_space_group_comment
;
The symmetry employed for this shelxl refinement is uniquely defined
by the following loop, which should always be used as a source of
symmetry information in preference to the above space-group names.
They are only intended as comments.
;
_shelx_estimated_absorpt_t_max 0.853
_shelx_estimated_absorpt_t_min 0.758
_olex2_refinement_description
;
1. Fixed Uiso
 At 1.2 times of:
  All C(H) groups, All C(H,H) groups
 At 1.5 times of:
  All C(H,H,H) groups
2. Restrained distances
 Cl2-C119
 1.78 with sigma of 0.02
 Cl1-C119
 1.77 with sigma of 0.02
 Cl2-C119 = Cl1-C119
 1.771 with sigma of 0.01
 Cl2-Cl1
 2.916 with sigma of 0.03
 N10-C120
 1.14 with sigma of 0.02
 C120-N10
 1.137 with sigma of 0.01
 C121-N10
 2.593 with sigma of 0.02
 C120-C121
 1.456 with sigma of 0.01
 Cl2-Cl1
 2.92 with sigma of 0.04
 N10-C121
 2.59 with sigma of 0.04
3. Uiso/Uaniso restraints and constraints
Cl1 \\sim Cl2 \\sim C119: within 2A with sigma of 0.04 and sigma for terminal
atoms of 0.08 within 2A
N10 \\sim C120 \\sim C121: within 2A with sigma of 0.04 and sigma for terminal
atoms of 0.08 within 2A
4. Rigid body (RIGU) restrains
 Cl1, Cl2, C119
 with sigma for 1-2 distances of 0.004 and sigma for 1-3 distances of 0.004
 N10, C120, C121
 with sigma for 1-2 distances of 0.004 and sigma for 1-3 distances of 0.004
5. Others
 Sof(N10)=Sof(C120)=Sof(C121)=Sof(H12A)=Sof(H12B)=Sof(H12C)=1-FVAR(1)
 Sof(Cl1)=Sof(Cl2)=Sof(C119)=Sof(H11D)=Sof(H11E)=FVAR(1)
6.a Secondary CH2 refined with riding coordinates:
 C119(H11D,H11E)
6.b Aromatic/amide H refined with riding coordinates:
 C5(H5), C6(H6), C8(H8A), C9(H9), C11(H11), C12(H12), C14(H14), C15(H15),
 C18(H18), C19(H19), C20(H20), C21(H21), C23(H23), C25(H25), C26(H26), C27(H27),
  C28(H28), C34(H34), C35(H35), C37(H37), C38(H38), C40(H40), C41(H41),
 C43(H43), C44(H44), C47(H47), C48(H48), C49(H49), C50(H50), C52(H52), C54(H54),
  C55(H55), C56(H56), C57(H57), C63(H63), C64(H64), C66(H66), C67(H67),
 C69(H69), C70(H70), C72(H72), C73(H73), C76(H76), C77(H77), C78(H78), C79(H79),
  C81(H81), C83(H83), C84(H84), C85(H85), C86(H86), C92(H92), C93(H93),
 C95(H95), C96(H96), C98(H98), C99(H99), C101(H101), C102(H102), C105(H105),
 C106(H106), C107(H107), C108(H108), C110(H110), C112(H112), C113(H113),
 C114(H114), C115(H115)
6.c Idealised Me refined as rotating group:
 C118(H11A,H11B,H11C), C121(H12A,H12B,H12C)
;
_olex2_submission_special_instructions 'No special instructions were received'
_oxdiff_exptl_absorpt_empirical_details
;
Empirical correction (ABSPACK) includes:
- Absorption correction using spherical harmonics
- Frame scaling
;
_oxdiff_exptl_absorpt_empirical_full_max 1.199
_oxdiff_exptl_absorpt_empirical_full_min 0.587

loop_
_space_group_symop_operation_xyz
'x, y, z'
'-x, -y, -z'

loop_
_atom_site_label
_atom_site_type_symbol
_atom_site_fract_x
_atom_site_fract_y
_atom_site_fract_z
_atom_site_U_iso_or_equiv
_atom_site_adp_type
_atom_site_occupancy
_atom_site_site_symmetry_order
_atom_site_calc_flag
_atom_site_refinement_flags_posn
_atom_site_refinement_flags_adp
_atom_site_refinement_flags_occupancy
_atom_site_disorder_assembly
_atom_site_disorder_group
Br1 Br -0.27633(3) 0.76424(3) 0.45979(2) 0.03325(9) Uani 1 1 d . . . . .
Br2 Br 0.39044(3) 0.44067(3) 0.48965(2) 0.04267(11) Uani 1 1 d . . . . .
N1 N -0.06675(19) 0.80553(18) 0.69710(12) 0.0201(5) Uani 1 1 d . . . . .
N2 N 0.0875(2) 0.73425(18) 0.70653(13) 0.0214(6) Uani 1 1 d . . . . .
H2 H 0.143(4) 0.712(3) 0.723(2) 0.040(13) Uiso 1 1 d . . . . .
C1 C -0.0232(2) 0.7507(2) 0.64942(14) 0.0198(6) Uani 1 1 d . . . . .
C2 C 0.0727(2) 0.7066(2) 0.65467(14) 0.0188(6) Uani 1 1 d . . . . .
C3 C 0.0017(2) 0.7930(2) 0.73076(15) 0.0218(6) Uani 1 1 d . . . . .
C4 C -0.0808(2) 0.7494(2) 0.60352(15) 0.0193(6) Uani 1 1 d . . . . .
C5 C -0.1837(2) 0.7754(2) 0.61784(16) 0.0262(7) Uani 1 1 d . . . . .
H5 H -0.214718 0.791359 0.657213 0.031 Uiso 1 1 calc R U . . .
C6 C -0.2415(3) 0.7783(3) 0.57553(17) 0.0313(8) Uani 1 1 d . . . . .
H6 H -0.311516 0.795859 0.585817 0.038 Uiso 1 1 calc R U . . .
C7 C -0.1966(3) 0.7556(2) 0.51868(15) 0.0243(7) Uani 1 1 d . . . . .
C8 C -0.0948(2) 0.7286(2) 0.50277(16) 0.0239(7) Uani 1 1 d . . . . .
H8A H -0.064730 0.712464 0.463298 0.029 Uiso 1 1 calc R U . . .
C9 C -0.0374(2) 0.7254(2) 0.54538(15) 0.0218(6) Uani 1 1 d . . . . .
H9 H 0.032610 0.706476 0.534892 0.026 Uiso 1 1 calc R U . . .
C10 C 0.1512(2) 0.6410(2) 0.61707(15) 0.0210(6) Uani 1 1 d . . . . .
C11 C 0.1326(2) 0.5643(2) 0.60184(16) 0.0233(7) Uani 1 1 d . . . . .
H11 H 0.070820 0.553397 0.617125 0.028 Uiso 1 1 calc R U . . .
C12 C 0.2040(3) 0.5045(2) 0.56463(16) 0.0269(7) Uani 1 1 d . . . . .
H12 H 0.191431 0.452510 0.554182 0.032 Uiso 1 1 calc R U . . .
C13 C 0.2938(3) 0.5212(2) 0.54282(16) 0.0279(7) Uani 1 1 d . . . . .
C14 C 0.3148(3) 0.5957(3) 0.55781(18) 0.0319(8) Uani 1 1 d . . . . .
H14 H 0.377296 0.605555 0.543077 0.038 Uiso 1 1 calc R U . . .
C15 C 0.2422(3) 0.6559(2) 0.59502(17) 0.0279(7) Uani 1 1 d . . . . .
H15 H 0.255190 0.707637 0.605422 0.033 Uiso 1 1 calc R U . . .
C16 C -0.0183(2) 0.8313(2) 0.78986(16) 0.0254(7) Uani 1 1 d . . . . .
C17 C 0.0246(3) 0.8971(2) 0.79985(17) 0.0282(8) Uani 1 1 d . . . . .
C18 C 0.0809(3) 0.9364(2) 0.7528(2) 0.0339(9) Uani 1 1 d . . . . .
H18 H 0.091160 0.917237 0.713451 0.041 Uiso 1 1 calc R U . . .
C19 C 0.1202(3) 1.0014(3) 0.7639(2) 0.0437(11) Uani 1 1 d . . . . .
H19 H 0.157479 1.027087 0.732360 0.052 Uiso 1 1 calc R U . . .
C20 C 0.1051(3) 1.0302(3) 0.8226(2) 0.0473(12) Uani 1 1 d . . . . .
H20 H 0.134133 1.073966 0.830209 0.057 Uiso 1 1 calc R U . . .
C21 C 0.0501(3) 0.9964(3) 0.8677(2) 0.0455(11) Uani 1 1 d . . . . .
H21 H 0.040449 1.017418 0.906414 0.055 Uiso 1 1 calc R U . . .
C22 C 0.0060(3) 0.9296(3) 0.85854(19) 0.0353(9) Uani 1 1 d . . . . .
C23 C -0.0578(3) 0.8994(3) 0.90298(18) 0.0371(9) Uani 1 1 d . . . . .
H23 H -0.068610 0.920476 0.941781 0.045 Uiso 1 1 calc R U . . .
C24 C -0.1064(3) 0.8397(3) 0.89318(17) 0.0326(8) Uani 1 1 d . . . . .
C25 C -0.1781(3) 0.8137(3) 0.93770(18) 0.0387(10) Uani 1 1 d . . . . .
H25 H -0.192724 0.837274 0.976019 0.046 Uiso 1 1 calc R U . . .
C26 C -0.2254(3) 0.7565(3) 0.92653(18) 0.0409(10) Uani 1 1 d . . . . .
H26 H -0.274695 0.742319 0.956374 0.049 Uiso 1 1 calc R U . . .
C27 C -0.2020(3) 0.7173(3) 0.87047(18) 0.0397(9) Uani 1 1 d . . . . .
H27 H -0.234082 0.675524 0.863381 0.048 Uiso 1 1 calc R U . . .
C28 C -0.1329(3) 0.7396(3) 0.82642(17) 0.0315(8) Uani 1 1 d . . . . .
H28 H -0.116881 0.712011 0.789385 0.038 Uiso 1 1 calc R U . . .
C29 C -0.0850(3) 0.8032(2) 0.83515(16) 0.0276(7) Uani 1 1 d . . . . .
Br3 Br 0.41553(4) 0.97216(3) 0.54944(2) 0.04243(11) Uani 1 1 d . . . . .
Br4 Br 0.88333(3) 0.53810(3) 0.74122(2) 0.03450(10) Uani 1 1 d . . . . .
N3 N 0.27963(19) 0.64666(18) 0.73805(13) 0.0212(5) Uani 1 1 d . . . . .
N4 N 0.3913(2) 0.53281(19) 0.77075(13) 0.0209(5) Uani 1 1 d . . . . .
H4 H 0.415(3) 0.488(3) 0.787(2) 0.031(12) Uiso 1 1 d . . . . .
C30 C 0.3726(2) 0.6588(2) 0.71953(15) 0.0225(7) Uani 1 1 d . . . . .
C31 C 0.4424(2) 0.5894(2) 0.74073(15) 0.0217(6) Uani 1 1 d . . . . .
C32 C 0.2943(2) 0.5696(2) 0.76825(15) 0.0203(6) Uani 1 1 d . . . . .
C33 C 0.3849(2) 0.7339(2) 0.67907(15) 0.0234(7) Uani 1 1 d . . . . .
C34 C 0.3110(3) 0.8149(2) 0.68444(16) 0.0263(7) Uani 1 1 d . . . . .
H34 H 0.255324 0.821642 0.715355 0.032 Uiso 1 1 calc R U . . .
C35 C 0.3185(3) 0.8851(3) 0.64509(17) 0.0304(8) Uani 1 1 d . . . . .
H35 H 0.267995 0.939984 0.648506 0.037 Uiso 1 1 calc R U . . .
C36 C 0.4001(3) 0.8745(3) 0.60085(17) 0.0327(8) Uani 1 1 d . . . . .
C37 C 0.4736(3) 0.7940(3) 0.59392(17) 0.0303(8) Uani 1 1 d . . . . .
H37 H 0.528713 0.787455 0.562624 0.036 Uiso 1 1 calc R U . . .
C38 C 0.4656(3) 0.7239(2) 0.63283(16) 0.0263(7) Uani 1 1 d . . . . .
H38 H 0.515142 0.668564 0.628254 0.032 Uiso 1 1 calc R U . . .
C39 C 0.5490(2) 0.5763(2) 0.73800(15) 0.0220(6) Uani 1 1 d . . . . .
C40 C 0.5825(3) 0.6486(2) 0.74691(16) 0.0259(7) Uani 1 1 d . . . . .
H40 H 0.536184 0.705295 0.753696 0.031 Uiso 1 1 calc R U . . .
C41 C 0.6815(3) 0.6385(2) 0.74595(16) 0.0258(7) Uani 1 1 d . . . . .
H41 H 0.703623 0.687833 0.751389 0.031 Uiso 1 1 calc R U . . .
C42 C 0.7485(2) 0.5545(2) 0.73685(16) 0.0256(7) Uani 1 1 d . . . . .
C43 C 0.7181(2) 0.4824(2) 0.72744(15) 0.0233(7) Uani 1 1 d . . . . .
H43 H 0.764733 0.425756 0.721089 0.028 Uiso 1 1 calc R U . . .
C44 C 0.6184(2) 0.4939(2) 0.72738(15) 0.0233(7) Uani 1 1 d . . . . .
H44 H 0.597372 0.444799 0.720003 0.028 Uiso 1 1 calc R U . . .
C45 C 0.2156(2) 0.5267(2) 0.79195(15) 0.0213(6) Uani 1 1 d . . . . .
C46 C 0.2099(2) 0.4562(2) 0.76070(15) 0.0219(6) Uani 1 1 d . . . . .
C47 C 0.2777(2) 0.4240(2) 0.70814(16) 0.0244(7) Uani 1 1 d . . . . .
H47 H 0.329829 0.449914 0.693423 0.029 Uiso 1 1 calc R U . . .
C48 C 0.2685(3) 0.3565(2) 0.67887(17) 0.0289(8) Uani 1 1 d . . . . .
H48 H 0.314213 0.336114 0.643872 0.035 Uiso 1 1 calc R U . . .
C49 C 0.1913(3) 0.3162(3) 0.70003(18) 0.0329(8) Uani 1 1 d . . . . .
H49 H 0.186732 0.268157 0.679768 0.039 Uiso 1 1 calc R U . . .
C50 C 0.1245(3) 0.3462(3) 0.74889(19) 0.0335(8) Uani 1 1 d . . . . .
H50 H 0.072583 0.319515 0.762161 0.040 Uiso 1 1 calc R U . . .
C51 C 0.1302(3) 0.4172(2) 0.78105(16) 0.0263(7) Uani 1 1 d . . . . .
C52 C 0.0615(3) 0.4494(3) 0.83105(17) 0.0292(8) Uani 1 1 d . . . . .
H52 H 0.009047 0.423345 0.844298 0.035 Uiso 1 1 calc R U . . .
C53 C 0.0672(3) 0.5185(2) 0.86233(16) 0.0278(7) Uani 1 1 d . . . . .
C54 C -0.0016(3) 0.5490(3) 0.91498(18) 0.0354(9) Uani 1 1 d . . . . .
H54 H -0.053231 0.522143 0.929007 0.043 Uiso 1 1 calc R U . . .
C55 C 0.0059(3) 0.6160(3) 0.94511(17) 0.0361(9) Uani 1 1 d . . . . .
H55 H -0.039214 0.634501 0.980656 0.043 Uiso 1 1 calc R U . . .
C56 C 0.0806(3) 0.6584(3) 0.92393(17) 0.0349(9) Uani 1 1 d . . . . .
H56 H 0.083219 0.706906 0.944492 0.042 Uiso 1 1 calc R U . . .
C57 C 0.1485(3) 0.6308(2) 0.87469(17) 0.0286(7) Uani 1 1 d . . . . .
H57 H 0.198987 0.659242 0.861747 0.034 Uiso 1 1 calc R U . . .
C58 C 0.1449(2) 0.5591(2) 0.84199(15) 0.0236(7) Uani 1 1 d . . . . .
Br5 Br 0.45381(3) 0.73304(3) 0.99082(2) 0.04146(11) Uani 1 1 d . . . . .
Br6 Br 1.06384(3) 0.23104(3) 0.91472(2) 0.03614(10) Uani 1 1 d . . . . .
N5 N 0.49735(19) 0.36988(18) 0.82818(12) 0.0196(5) Uani 1 1 d . . . . .
N6 N 0.6414(2) 0.27171(18) 0.80058(12) 0.0194(5) Uani 1 1 d . . . . .
H6A H 0.679(4) 0.229(3) 0.780(2) 0.042(13) Uiso 1 1 d . . . . .
C59 C 0.5694(2) 0.3919(2) 0.85086(14) 0.0193(6) Uani 1 1 d . . . . .
C60 C 0.6595(2) 0.3305(2) 0.83499(14) 0.0195(6) Uani 1 1 d . . . . .
C61 C 0.5439(2) 0.2964(2) 0.79832(14) 0.0198(6) Uani 1 1 d . . . . .
C62 C 0.5427(2) 0.4743(2) 0.88399(14) 0.0207(6) Uani 1 1 d . . . . .
C63 C 0.4471(3) 0.5060(2) 0.91594(16) 0.0271(7) Uani 1 1 d . . . . .
H63 H 0.400520 0.473873 0.916454 0.033 Uiso 1 1 calc R U . . .
C64 C 0.4189(3) 0.5835(3) 0.94693(17) 0.0314(8) Uani 1 1 d . . . . .
H64 H 0.353454 0.605176 0.968096 0.038 Uiso 1 1 calc R U . . .
C65 C 0.4886(3) 0.6284(2) 0.94617(16) 0.0283(7) Uani 1 1 d . . . . .
C66 C 0.5833(3) 0.5993(2) 0.91475(16) 0.0291(8) Uani 1 1 d . . . . .
H66 H 0.629863 0.631224 0.914872 0.035 Uiso 1 1 calc R U . . .
C67 C 0.6095(3) 0.5229(2) 0.88299(16) 0.0258(7) Uani 1 1 d . . . . .
H67 H 0.673968 0.503357 0.860225 0.031 Uiso 1 1 calc R U . . .
C68 C 0.7571(2) 0.3139(2) 0.85187(15) 0.0209(6) Uani 1 1 d . . . . .
C69 C 0.7667(3) 0.3398(2) 0.90610(16) 0.0270(7) Uani 1 1 d . . . . .
H69 H 0.709558 0.373219 0.931197 0.032 Uiso 1 1 calc R U . . .
C70 C 0.8573(3) 0.3182(3) 0.92436(16) 0.0295(8) Uani 1 1 d . . . . .
H70 H 0.863089 0.338062 0.960913 0.035 Uiso 1 1 calc R U . . .
C71 C 0.9395(3) 0.2671(2) 0.88835(17) 0.0273(7) Uani 1 1 d . . . . .
C72 C 0.9331(3) 0.2405(2) 0.83420(16) 0.0255(7) Uani 1 1 d . . . . .
H72 H 0.990135 0.205785 0.809772 0.031 Uiso 1 1 calc R U . . .
C73 C 0.8420(2) 0.2653(2) 0.81591(15) 0.0213(6) Uani 1 1 d . . . . .
H73 H 0.837501 0.248708 0.778099 0.026 Uiso 1 1 calc R U . . .
C74 C 0.4960(2) 0.2393(2) 0.77430(15) 0.0208(6) Uani 1 1 d . . . . .
C75 C 0.5017(2) 0.2338(2) 0.71298(16) 0.0239(7) Uani 1 1 d . . . . .
C76 C 0.5486(3) 0.2859(2) 0.66948(16) 0.0271(7) Uani 1 1 d . . . . .
H76 H 0.578631 0.325530 0.682126 0.032 Uiso 1 1 calc R U . . .
C77 C 0.5513(3) 0.2802(3) 0.61031(17) 0.0337(8) Uani 1 1 d . . . . .
H77 H 0.580853 0.316958 0.582321 0.040 Uiso 1 1 calc R U . . .
C78 C 0.5096(3) 0.2186(3) 0.59076(19) 0.0405(11) Uani 1 1 d . . . . .
H78 H 0.513045 0.213549 0.549522 0.049 Uiso 1 1 calc R U . . .
C79 C 0.4653(3) 0.1674(3) 0.6302(2) 0.0381(10) Uani 1 1 d . . . . .
H79 H 0.438895 0.126143 0.616201 0.046 Uiso 1 1 calc R U . . .
C80 C 0.4574(2) 0.1741(2) 0.69227(18) 0.0286(8) Uani 1 1 d . . . . .
C81 C 0.4065(3) 0.1259(2) 0.7336(2) 0.0359(9) Uani 1 1 d . . . . .
H81 H 0.376387 0.087358 0.719804 0.043 Uiso 1 1 calc R U . . .
C82 C 0.3983(3) 0.1323(2) 0.7940(2) 0.0331(9) Uani 1 1 d . . . . .
C83 C 0.3454(3) 0.0835(3) 0.8365(2) 0.0438(11) Uani 1 1 d . . . . .
H83 H 0.313047 0.046551 0.822949 0.053 Uiso 1 1 calc R U . . .
C84 C 0.3402(3) 0.0885(3) 0.8955(3) 0.0494(12) Uani 1 1 d . . . . .
H84 H 0.302700 0.056947 0.922842 0.059 Uiso 1 1 calc R U . . .
C85 C 0.3908(3) 0.1409(3) 0.9165(2) 0.0451(11) Uani 1 1 d . . . . .
H85 H 0.388975 0.142527 0.957847 0.054 Uiso 1 1 calc R U . . .
C86 C 0.4421(3) 0.1890(3) 0.87797(19) 0.0334(8) Uani 1 1 d . . . . .
H86 H 0.475680 0.223562 0.892953 0.040 Uiso 1 1 calc R U . . .
C87 C 0.4461(2) 0.1883(2) 0.81559(17) 0.0256(7) Uani 1 1 d . . . . .
Br7 Br 0.89947(3) 0.50696(2) 0.57304(2) 0.03117(9) Uani 1 1 d . . . . .
Br8 Br 1.25473(3) -0.09182(3) 0.45737(2) 0.02965(9) Uani 1 1 d . . . . .
N7 N 0.78118(19) 0.13884(17) 0.72214(12) 0.0182(5) Uani 1 1 d . . . . .
N8 N 0.85795(19) 0.00313(18) 0.69229(12) 0.0183(5) Uani 1 1 d . . . . .
H8 H 0.870(3) -0.050(3) 0.6912(17) 0.019(10) Uiso 1 1 d . . . . .
C88 C 0.8586(2) 0.1420(2) 0.67640(14) 0.0187(6) Uani 1 1 d . . . . .
C89 C 0.9083(2) 0.0571(2) 0.65729(14) 0.0189(6) Uani 1 1 d . . . . .
C90 C 0.7837(2) 0.0543(2) 0.73080(14) 0.0189(6) Uani 1 1 d . . . . .
C91 C 0.8723(2) 0.2288(2) 0.65100(14) 0.0196(6) Uani 1 1 d . . . . .
C92 C 0.8096(2) 0.2786(2) 0.61352(15) 0.0238(7) Uani 1 1 d . . . . .
H92 H 0.760150 0.256065 0.604061 0.029 Uiso 1 1 calc R U . . .
C93 C 0.8178(3) 0.3610(2) 0.58952(16) 0.0254(7) Uani 1 1 d . . . . .
H93 H 0.775492 0.393997 0.563244 0.031 Uiso 1 1 calc R U . . .
C94 C 0.8890(2) 0.3939(2) 0.60477(15) 0.0212(6) Uani 1 1 d . . . . .
C95 C 0.9519(2) 0.3465(2) 0.64207(15) 0.0218(6) Uani 1 1 d . . . . .
H95 H 1.000191 0.370007 0.652143 0.026 Uiso 1 1 calc R U . . .
C96 C 0.9438(2) 0.2635(2) 0.66482(15) 0.0213(6) Uani 1 1 d . . . . .
H96 H 0.987599 0.230085 0.690125 0.026 Uiso 1 1 calc R U . . .
C97 C 0.9909(2) 0.0227(2) 0.60977(14) 0.0193(6) Uani 1 1 d . . . . .
C98 C 1.0643(3) 0.0652(2) 0.59058(17) 0.0272(7) Uani 1 1 d . . . . .
H98 H 1.060915 0.117724 0.609052 0.033 Uiso 1 1 calc R U . . .
C99 C 1.1423(3) 0.0322(2) 0.54487(16) 0.0273(7) Uani 1 1 d . . . . .
H99 H 1.190983 0.062645 0.531485 0.033 Uiso 1 1 calc R U . . .
C100 C 1.1480(2) -0.0457(2) 0.51912(15) 0.0233(7) Uani 1 1 d . . . . .
C101 C 1.0762(3) -0.0895(2) 0.53748(16) 0.0274(7) Uani 1 1 d . . . . .
H101 H 1.081017 -0.143064 0.519748 0.033 Uiso 1 1 calc R U . . .
C102 C 0.9974(3) -0.0546(2) 0.58195(15) 0.0244(7) Uani 1 1 d . . . . .
H102 H 0.947031 -0.083538 0.593698 0.029 Uiso 1 1 calc R U . . .
C103 C 0.7156(2) 0.0182(2) 0.77574(15) 0.0204(6) Uani 1 1 d . . . . .
C104 C 0.6544(2) -0.0258(2) 0.75717(15) 0.0212(6) Uani 1 1 d . . . . .
C105 C 0.6483(2) -0.0300(2) 0.69638(16) 0.0240(7) Uani 1 1 d . . . . .
H105 H 0.688504 -0.004519 0.666435 0.029 Uiso 1 1 calc R U . . .
C106 C 0.5849(3) -0.0704(2) 0.68087(17) 0.0281(7) Uani 1 1 d . . . . .
H106 H 0.580437 -0.071197 0.640273 0.034 Uiso 1 1 calc R U . . .
C107 C 0.5258(3) -0.1110(2) 0.72449(19) 0.0333(8) Uani 1 1 d . . . . .
H107 H 0.483438 -0.140172 0.712930 0.040 Uiso 1 1 calc R U . . .
C108 C 0.5298(3) -0.1082(2) 0.78283(19) 0.0316(8) Uani 1 1 d . . . . .
H108 H 0.490768 -0.136428 0.811645 0.038 Uiso 1 1 calc R U . . .
C109 C 0.5914(2) -0.0638(2) 0.80168(17) 0.0254(7) Uani 1 1 d . . . . .
C110 C 0.5891(3) -0.0536(2) 0.86131(17) 0.0280(7) Uani 1 1 d . . . . .
H110 H 0.548606 -0.080086 0.890325 0.034 Uiso 1 1 calc R U . . .
C111 C 0.6446(3) -0.0055(2) 0.87968(16) 0.0257(7) Uani 1 1 d . . . . .
C112 C 0.6369(3) 0.0110(3) 0.94089(17) 0.0323(8) Uani 1 1 d . . . . .
H112 H 0.593157 -0.011810 0.970052 0.039 Uiso 1 1 calc R U . . .
C113 C 0.6908(3) 0.0586(3) 0.95795(17) 0.0336(8) Uani 1 1 d . . . . .
H113 H 0.683072 0.070045 0.998696 0.040 Uiso 1 1 calc R U . . .
C114 C 0.7586(3) 0.0914(2) 0.91569(16) 0.0308(8) Uani 1 1 d . . . . .
H114 H 0.796555 0.124081 0.928280 0.037 Uiso 1 1 calc R U . . .
C115 C 0.7697(3) 0.0763(2) 0.85692(16) 0.0247(7) Uani 1 1 d . . . . .
H115 H 0.817056 0.096905 0.829179 0.030 Uiso 1 1 calc R U . . .
C116 C 0.7111(2) 0.0298(2) 0.83636(15) 0.0212(6) Uani 1 1 d . . . . .
Cl1 Cl 0.3340(4) 0.7679(3) 0.83946(18) 0.0841(19) Uani 0.392(6) 1 d D U P A 1
Cl2 Cl 0.2026(4) 0.8255(4) 0.9494(3) 0.0507(12) Uani 0.392(6) 1 d D U P A 1
C119 C 0.2873(11) 0.8553(8) 0.8898(6) 0.065(4) Uani 0.392(6) 1 d D U P A 1
H11D H 0.253477 0.910483 0.869228 0.078 Uiso 0.392(6) 1 calc R U P A 1
H11E H 0.342325 0.866135 0.905134 0.078 Uiso 0.392(6) 1 calc R U P A 1
N9 N 0.2256(3) 0.4816(3) 1.0070(2) 0.0535(10) Uani 1 1 d . . . . .
C117 C 0.2350(3) 0.4329(3) 0.9710(2) 0.0392(9) Uani 1 1 d . . . . .
C118 C 0.2497(3) 0.3697(3) 0.9250(2) 0.0427(10) Uani 1 1 d . . . . .
H11A H 0.299562 0.379919 0.891723 0.064 Uiso 1 1 calc R U . . .
H11B H 0.187182 0.377901 0.911175 0.064 Uiso 1 1 calc R U . . .
H11C H 0.272216 0.309055 0.941384 0.064 Uiso 1 1 calc R U . . .
N10 N 0.2829(9) 0.8160(8) 0.8592(5) 0.089(3) Uani 0.608(6) 1 d D U P A 2
C120 C 0.2382(9) 0.8228(9) 0.9079(5) 0.076(3) Uani 0.608(6) 1 d D U P A 2
C121 C 0.1735(12) 0.8411(14) 0.9628(6) 0.067(4) Uani 0.608(6) 1 d D U P A 2
H12A H 0.116729 0.818445 0.963544 0.100 Uiso 0.608(6) 1 calc R U P A 2
H12B H 0.150281 0.905443 0.967829 0.100 Uiso 0.608(6) 1 calc R U P A 2
H12C H 0.208561 0.812298 0.995121 0.100 Uiso 0.608(6) 1 calc R U P A 2

loop_
_atom_site_aniso_label
_atom_site_aniso_U_11
_atom_site_aniso_U_22
_atom_site_aniso_U_33
_atom_site_aniso_U_23
_atom_site_aniso_U_13
_atom_site_aniso_U_12
Br1 0.02945(19) 0.0410(2) 0.0307(2) -0.01304(16) -0.01358(16) -0.00337(15)
Br2 0.0290(2) 0.0464(2) 0.0438(2) -0.0243(2) 0.00222(18) 0.00400(17)
N1 0.0176(12) 0.0197(13) 0.0228(14) -0.0056(10) -0.0043(11) -0.0032(10)
N2 0.0182(13) 0.0201(13) 0.0259(15) -0.0065(11) -0.0065(11) -0.0019(10)
C1 0.0196(15) 0.0189(14) 0.0204(16) -0.0055(12) -0.0014(12) -0.0045(12)
C2 0.0159(14) 0.0204(15) 0.0194(15) -0.0031(12) -0.0026(12) -0.0039(11)
C3 0.0195(15) 0.0189(15) 0.0260(17) -0.0041(12) -0.0048(13) -0.0026(12)
C4 0.0183(15) 0.0170(14) 0.0226(16) -0.0033(12) -0.0041(12) -0.0042(11)
C5 0.0177(15) 0.0358(19) 0.0236(17) -0.0114(14) 0.0010(13) -0.0053(13)
C6 0.0169(15) 0.046(2) 0.0301(19) -0.0156(16) -0.0048(14) -0.0030(14)
C7 0.0250(16) 0.0248(16) 0.0245(17) -0.0084(13) -0.0086(14) -0.0041(13)
C8 0.0239(16) 0.0223(16) 0.0237(17) -0.0061(13) -0.0033(13) -0.0025(13)
C9 0.0179(15) 0.0223(15) 0.0227(16) -0.0052(12) -0.0015(13) -0.0018(12)
C10 0.0168(14) 0.0222(15) 0.0212(16) -0.0054(12) -0.0023(12) -0.0007(12)
C11 0.0179(15) 0.0226(16) 0.0285(18) -0.0041(13) -0.0036(13) -0.0035(12)
C12 0.0270(17) 0.0235(16) 0.0289(18) -0.0067(14) -0.0077(14) -0.0015(13)
C13 0.0203(16) 0.0316(18) 0.0268(18) -0.0103(14) -0.0052(14) 0.0036(13)
C14 0.0186(16) 0.040(2) 0.036(2) -0.0136(16) 0.0010(15) -0.0049(14)
C15 0.0205(16) 0.0328(18) 0.0313(19) -0.0100(15) -0.0020(14) -0.0080(14)
C16 0.0217(16) 0.0245(16) 0.0288(18) -0.0076(13) -0.0108(14) 0.0012(13)
C17 0.0214(16) 0.0255(17) 0.038(2) -0.0129(15) -0.0138(15) 0.0010(13)
C18 0.0230(17) 0.0275(18) 0.052(2) -0.0146(17) -0.0109(17) -0.0014(14)
C19 0.0270(19) 0.034(2) 0.072(3) -0.015(2) -0.012(2) -0.0052(16)
C20 0.034(2) 0.033(2) 0.080(4) -0.027(2) -0.019(2) -0.0034(17)
C21 0.040(2) 0.040(2) 0.060(3) -0.027(2) -0.022(2) 0.0002(19)
C22 0.0303(19) 0.0304(19) 0.045(2) -0.0194(17) -0.0179(17) 0.0050(15)
C23 0.035(2) 0.040(2) 0.031(2) -0.0146(17) -0.0141(17) 0.0074(17)
C24 0.0332(19) 0.0320(19) 0.0253(18) -0.0086(15) -0.0103(15) 0.0073(15)
C25 0.039(2) 0.041(2) 0.0230(19) -0.0054(16) -0.0016(16) 0.0076(17)
C26 0.040(2) 0.048(2) 0.025(2) 0.0007(17) 0.0015(17) -0.0039(19)
C27 0.042(2) 0.047(2) 0.029(2) -0.0026(17) 0.0002(18) -0.0137(19)
C28 0.035(2) 0.0323(19) 0.0249(18) -0.0055(14) -0.0036(15) -0.0055(15)
C29 0.0268(17) 0.0268(17) 0.0244(18) -0.0054(13) -0.0087(14) 0.0038(13)
Br3 0.0535(3) 0.0468(2) 0.0391(2) 0.01516(19) -0.0179(2) -0.0314(2)
Br4 0.01667(16) 0.0446(2) 0.0440(2) -0.01585(18) -0.00547(15) -0.00707(15)
N3 0.0159(12) 0.0232(13) 0.0237(14) -0.0041(11) -0.0028(11) -0.0037(10)
N4 0.0154(12) 0.0213(14) 0.0252(15) -0.0034(11) -0.0037(11) -0.0029(10)
C30 0.0171(15) 0.0259(16) 0.0248(17) -0.0048(13) -0.0035(13) -0.0053(12)
C31 0.0191(15) 0.0215(15) 0.0243(16) -0.0056(12) -0.0050(13) -0.0032(12)
C32 0.0163(14) 0.0220(15) 0.0220(16) -0.0054(12) -0.0026(12) -0.0035(12)
C33 0.0205(15) 0.0260(16) 0.0254(17) -0.0030(13) -0.0074(13) -0.0063(13)
C34 0.0202(16) 0.0299(18) 0.0288(18) -0.0016(14) -0.0021(14) -0.0082(13)
C35 0.0297(18) 0.0296(18) 0.033(2) 0.0010(15) -0.0074(16) -0.0101(15)
C36 0.044(2) 0.0344(19) 0.0297(19) 0.0090(15) -0.0157(17) -0.0229(17)
C37 0.0244(17) 0.044(2) 0.0267(18) -0.0018(15) -0.0039(14) -0.0168(15)
C38 0.0213(16) 0.0333(18) 0.0260(18) -0.0066(14) -0.0059(14) -0.0077(14)
C39 0.0190(15) 0.0227(15) 0.0244(17) -0.0040(12) -0.0060(13) -0.0036(12)
C40 0.0243(16) 0.0214(16) 0.0327(19) -0.0054(13) -0.0086(14) -0.0041(13)
C41 0.0229(16) 0.0272(17) 0.0300(18) -0.0055(14) -0.0065(14) -0.0087(13)
C42 0.0180(15) 0.0348(18) 0.0244(17) -0.0046(14) -0.0033(13) -0.0074(13)
C43 0.0164(15) 0.0263(16) 0.0260(17) -0.0066(13) -0.0015(13) -0.0039(12)
C44 0.0187(15) 0.0268(16) 0.0246(17) -0.0063(13) -0.0015(13) -0.0065(13)
C45 0.0186(15) 0.0220(15) 0.0227(16) -0.0007(12) -0.0066(13) -0.0031(12)
C46 0.0147(14) 0.0238(16) 0.0261(17) -0.0027(13) -0.0060(13) -0.0018(12)
C47 0.0180(15) 0.0249(16) 0.0279(18) -0.0055(13) -0.0041(13) -0.0011(12)
C48 0.0253(17) 0.0293(18) 0.0306(19) -0.0107(14) -0.0053(15) -0.0023(14)
C49 0.0321(19) 0.0303(18) 0.039(2) -0.0122(16) -0.0101(17) -0.0075(15)
C50 0.0297(19) 0.035(2) 0.042(2) -0.0036(16) -0.0088(17) -0.0161(15)
C51 0.0218(16) 0.0293(17) 0.0289(18) -0.0015(14) -0.0063(14) -0.0077(13)
C52 0.0197(16) 0.037(2) 0.0312(19) 0.0000(15) -0.0021(14) -0.0111(14)
C53 0.0204(16) 0.0335(18) 0.0261(18) -0.0018(14) -0.0017(14) -0.0038(14)
C54 0.0243(18) 0.043(2) 0.033(2) -0.0014(17) -0.0006(16) -0.0035(16)
C55 0.0280(19) 0.046(2) 0.0253(19) -0.0075(16) 0.0011(15) 0.0018(16)
C56 0.040(2) 0.0332(19) 0.0276(19) -0.0092(15) -0.0099(16) 0.0014(16)
C57 0.0261(17) 0.0272(17) 0.0306(19) -0.0061(14) -0.0070(15) -0.0019(14)
C58 0.0210(15) 0.0245(16) 0.0230(17) -0.0030(13) -0.0049(13) -0.0017(12)
Br5 0.0464(2) 0.0340(2) 0.0430(2) -0.02411(18) 0.00209(19) -0.00930(18)
Br6 0.02739(19) 0.0354(2) 0.0493(2) -0.01268(17) -0.02052(17) -0.00236(15)
N5 0.0174(12) 0.0204(13) 0.0196(13) -0.0070(10) -0.0010(10) -0.0026(10)
N6 0.0170(12) 0.0191(13) 0.0215(14) -0.0068(11) -0.0023(11) -0.0030(10)
C59 0.0181(14) 0.0221(15) 0.0167(15) -0.0053(12) 0.0005(12) -0.0051(12)
C60 0.0206(15) 0.0222(15) 0.0155(15) -0.0063(12) -0.0036(12) -0.0039(12)
C61 0.0184(15) 0.0199(15) 0.0204(16) -0.0045(12) -0.0025(12) -0.0037(12)
C62 0.0199(15) 0.0237(15) 0.0174(15) -0.0061(12) -0.0017(12) -0.0038(12)
C63 0.0210(16) 0.0305(18) 0.0290(18) -0.0135(14) 0.0013(14) -0.0060(13)
C64 0.0267(18) 0.0338(19) 0.031(2) -0.0164(15) 0.0032(15) -0.0058(15)
C65 0.0327(18) 0.0277(17) 0.0240(17) -0.0112(14) -0.0026(15) -0.0061(14)
C66 0.0306(18) 0.0305(18) 0.0283(19) -0.0096(14) -0.0012(15) -0.0119(15)
C67 0.0215(16) 0.0292(17) 0.0251(17) -0.0091(14) 0.0013(14) -0.0060(13)
C68 0.0192(15) 0.0228(15) 0.0203(16) -0.0032(12) -0.0034(13) -0.0051(12)
C69 0.0232(16) 0.0327(18) 0.0235(17) -0.0114(14) -0.0043(14) -0.0022(14)
C70 0.0299(18) 0.0350(19) 0.0250(18) -0.0095(14) -0.0096(15) -0.0059(15)
C71 0.0257(17) 0.0262(17) 0.0333(19) -0.0039(14) -0.0115(15) -0.0074(13)
C72 0.0215(16) 0.0272(17) 0.0280(18) -0.0084(14) -0.0052(14) -0.0045(13)
C73 0.0204(15) 0.0235(15) 0.0200(16) -0.0066(12) -0.0009(13) -0.0064(12)
C74 0.0152(14) 0.0190(14) 0.0280(17) -0.0072(12) -0.0041(13) -0.0025(11)
C75 0.0175(15) 0.0248(16) 0.0297(18) -0.0102(13) -0.0093(13) -0.0005(12)
C76 0.0226(16) 0.0335(18) 0.0236(17) -0.0099(14) -0.0031(14) -0.0037(14)
C77 0.0251(18) 0.048(2) 0.0245(18) -0.0115(16) -0.0032(15) -0.0037(16)
C78 0.0269(19) 0.057(3) 0.034(2) -0.025(2) -0.0148(17) 0.0078(18)
C79 0.0258(18) 0.041(2) 0.048(2) -0.0244(19) -0.0177(18) 0.0043(16)
C80 0.0194(15) 0.0264(17) 0.041(2) -0.0141(15) -0.0134(15) 0.0015(13)
C81 0.0233(17) 0.0256(18) 0.064(3) -0.0126(17) -0.0194(18) -0.0036(14)
C82 0.0176(16) 0.0213(16) 0.061(3) -0.0059(16) -0.0084(17) -0.0038(13)
C83 0.0254(19) 0.030(2) 0.075(3) -0.002(2) -0.003(2) -0.0117(16)
C84 0.033(2) 0.034(2) 0.072(4) 0.008(2) 0.010(2) -0.0098(17)
C85 0.039(2) 0.033(2) 0.051(3) 0.0052(19) 0.009(2) -0.0052(17)
C86 0.0297(19) 0.0280(18) 0.039(2) -0.0009(15) -0.0015(16) -0.0060(15)
C87 0.0189(15) 0.0200(15) 0.036(2) -0.0038(14) -0.0045(14) -0.0024(12)
Br7 0.0403(2) 0.02561(18) 0.0318(2) 0.00266(14) -0.00646(16) -0.01668(15)
Br8 0.02166(17) 0.0371(2) 0.02797(19) -0.01557(15) 0.00557(14) -0.00688(14)
N7 0.0171(12) 0.0179(12) 0.0193(13) -0.0037(10) -0.0018(10) -0.0045(10)
N8 0.0178(12) 0.0167(13) 0.0189(13) -0.0052(10) -0.0012(10) -0.0023(10)
C88 0.0169(14) 0.0205(15) 0.0188(15) -0.0052(12) -0.0028(12) -0.0042(11)
C89 0.0172(14) 0.0225(15) 0.0165(15) -0.0038(12) -0.0018(12) -0.0047(12)
C90 0.0178(14) 0.0201(14) 0.0184(15) -0.0048(12) -0.0027(12) -0.0037(12)
C91 0.0197(15) 0.0193(14) 0.0193(15) -0.0055(12) -0.0002(12) -0.0054(12)
C92 0.0229(16) 0.0265(16) 0.0251(17) -0.0022(13) -0.0067(13) -0.0097(13)
C93 0.0239(16) 0.0296(17) 0.0242(17) -0.0001(13) -0.0055(14) -0.0092(13)
C94 0.0244(16) 0.0168(14) 0.0231(16) -0.0024(12) 0.0005(13) -0.0091(12)
C95 0.0205(15) 0.0238(16) 0.0220(16) -0.0070(12) 0.0012(13) -0.0087(12)
C96 0.0186(15) 0.0229(15) 0.0221(16) -0.0048(12) -0.0035(13) -0.0042(12)
C97 0.0189(15) 0.0196(14) 0.0187(15) -0.0029(12) -0.0032(12) -0.0038(12)
C98 0.0282(17) 0.0215(16) 0.0323(19) -0.0081(14) -0.0029(15) -0.0070(13)
C99 0.0197(16) 0.0304(18) 0.0306(19) -0.0075(14) 0.0058(14) -0.0098(13)
C100 0.0183(15) 0.0245(16) 0.0232(17) -0.0064(13) 0.0008(13) -0.0011(12)
C101 0.0299(18) 0.0236(16) 0.0276(18) -0.0073(13) -0.0040(14) -0.0047(13)
C102 0.0255(16) 0.0219(16) 0.0246(17) -0.0039(13) -0.0005(14) -0.0066(13)
C103 0.0169(14) 0.0186(14) 0.0225(16) -0.0054(12) -0.0008(12) -0.0004(11)
C104 0.0159(14) 0.0185(14) 0.0264(17) -0.0049(12) 0.0008(13) -0.0024(11)
C105 0.0195(15) 0.0228(16) 0.0289(18) -0.0068(13) -0.0017(13) -0.0047(12)
C106 0.0210(16) 0.0276(17) 0.036(2) -0.0104(15) -0.0067(15) -0.0045(13)
C107 0.0302(19) 0.0257(17) 0.048(2) -0.0066(16) -0.0112(17) -0.0102(15)
C108 0.0268(18) 0.0257(17) 0.044(2) -0.0016(15) -0.0026(16) -0.0128(14)
C109 0.0203(15) 0.0212(15) 0.0340(19) -0.0023(13) -0.0008(14) -0.0069(12)
C110 0.0249(17) 0.0255(17) 0.0303(19) 0.0013(14) 0.0033(14) -0.0079(13)
C111 0.0260(17) 0.0216(16) 0.0232(17) 0.0003(13) 0.0018(14) -0.0012(13)
C112 0.0323(19) 0.0318(19) 0.0246(18) 0.0013(14) 0.0043(15) -0.0033(15)
C113 0.043(2) 0.0306(19) 0.0210(17) -0.0083(14) -0.0037(16) -0.0005(16)
C114 0.038(2) 0.0263(17) 0.0258(18) -0.0061(14) -0.0080(16) -0.0036(15)
C115 0.0263(17) 0.0203(15) 0.0266(18) -0.0015(13) -0.0062(14) -0.0043(13)
C116 0.0187(15) 0.0203(15) 0.0202(16) -0.0048(12) 0.0008(12) -0.0003(12)
Cl1 0.113(4) 0.095(3) 0.063(2) -0.041(2) 0.034(2) -0.078(3)
Cl2 0.038(3) 0.067(3) 0.051(3) -0.0200(19) -0.0096(18) -0.014(2)
C119 0.052(8) 0.065(9) 0.076(10) -0.025(8) 0.027(8) -0.032(7)
N9 0.041(2) 0.060(3) 0.058(3) -0.015(2) 0.0012(19) -0.0138(19)
C117 0.0224(18) 0.043(2) 0.048(3) -0.003(2) -0.0031(17) -0.0057(16)
C118 0.042(2) 0.041(2) 0.046(3) -0.0003(19) -0.011(2) -0.0092(18)
N10 0.113(9) 0.084(7) 0.079(6) -0.013(6) -0.006(6) -0.042(7)
C120 0.075(7) 0.092(8) 0.065(6) -0.006(6) -0.030(5) -0.015(6)
C121 0.059(10) 0.083(10) 0.061(8) 0.004(7) -0.034(5) -0.012(8)

loop_
_atom_type_symbol
_atom_type_description
_atom_type_scat_dispersion_real
_atom_type_scat_dispersion_imag
_atom_type_scat_source
C C 0.0181 0.0091 'International Tables Vol C Tables 4.2.6.8 and 6.1.1.4'
H H 0.0000 0.0000 'International Tables Vol C Tables 4.2.6.8 and 6.1.1.4'
Br Br -0.6763 1.2805 'International Tables Vol C Tables 4.2.6.8 and 6.1.1.4'
Cl Cl 0.3639 0.7018 'International Tables Vol C Tables 4.2.6.8 and 6.1.1.4'
N N 0.0311 0.0180 'International Tables Vol C Tables 4.2.6.8 and 6.1.1.4'

loop_
_exptl_crystal_face_index_h
_exptl_crystal_face_index_k
_exptl_crystal_face_index_l
_exptl_crystal_face_perp_dist
-2 2 -1 0.0253
4 5 -10 0.0158
-5 -5 10 0.0238
8 -3 0 0.0150
2 3 -13 0.0105
-2 -3 13 0.0251
-4 -4 -14 0.0136
2 4 14 0.0208
-8 -8 0 0.0212

loop_
_geom_angle_atom_site_label_1
_geom_angle_atom_site_label_2
_geom_angle_atom_site_label_3
_geom_angle
_geom_angle_site_symmetry_1
_geom_angle_site_symmetry_3
_geom_angle_publ_flag
C3 N1 C1 105.9(3) . . ?
C2 N2 H2 125(3) . . ?
C3 N2 H2 127(3) . . ?
C3 N2 C2 107.6(3) . . ?
N1 C1 C4 119.3(3) . . ?
C2 C1 N1 109.5(3) . . ?
C2 C1 C4 131.2(3) . . ?
N2 C2 C10 122.1(3) . . ?
C1 C2 N2 105.9(3) . . ?
C1 C2 C10 132.0(3) . . ?
N1 C3 N2 111.1(3) . . ?
N1 C3 C16 123.3(3) . . ?
N2 C3 C16 125.4(3) . . ?
C5 C4 C1 118.8(3) . . ?
C5 C4 C9 118.1(3) . . ?
C9 C4 C1 123.0(3) . . ?
C4 C5 H5 119.5 . . ?
C6 C5 C4 121.0(3) . . ?
C6 C5 H5 119.5 . . ?
C5 C6 H6 120.3 . . ?
C7 C6 C5 119.4(3) . . ?
C7 C6 H6 120.3 . . ?
C6 C7 Br1 119.3(3) . . ?
C6 C7 C8 121.5(3) . . ?
C8 C7 Br1 119.3(3) . . ?
C7 C8 H8A 120.5 . . ?
C7 C8 C9 118.9(3) . . ?
C9 C8 H8A 120.5 . . ?
C4 C9 H9 119.5 . . ?
C8 C9 C4 121.1(3) . . ?
C8 C9 H9 119.5 . . ?
C11 C10 C2 119.8(3) . . ?
C15 C10 C2 120.8(3) . . ?
C15 C10 C11 119.4(3) . . ?
C10 C11 H11 119.9 . . ?
C12 C11 C10 120.3(3) . . ?
C12 C11 H11 119.9 . . ?
C11 C12 H12 120.4 . . ?
C11 C12 C13 119.2(3) . . ?
C13 C12 H12 120.4 . . ?
C12 C13 Br2 119.2(3) . . ?
C14 C13 Br2 119.0(3) . . ?
C14 C13 C12 121.8(3) . . ?
C13 C14 H14 120.7 . . ?
C13 C14 C15 118.5(3) . . ?
C15 C14 H14 120.7 . . ?
C10 C15 C14 120.8(3) . . ?
C10 C15 H15 119.6 . . ?
C14 C15 H15 119.6 . . ?
C17 C16 C3 121.1(3) . . ?
C29 C16 C3 118.1(3) . . ?
C29 C16 C17 120.8(3) . . ?
C16 C17 C18 122.1(3) . . ?
C16 C17 C22 118.8(4) . . ?
C18 C17 C22 119.0(3) . . ?
C17 C18 H18 119.7 . . ?
C19 C18 C17 120.5(4) . . ?
C19 C18 H18 119.7 . . ?
C18 C19 H19 120.0 . . ?
C18 C19 C20 120.0(5) . . ?
C20 C19 H19 120.0 . . ?
C19 C20 H20 119.5 . . ?
C21 C20 C19 121.0(4) . . ?
C21 C20 H20 119.5 . . ?
C20 C21 H21 119.2 . . ?
C20 C21 C22 121.5(4) . . ?
C22 C21 H21 119.2 . . ?
C21 C22 C17 117.9(4) . . ?
C23 C22 C17 119.4(4) . . ?
C23 C22 C21 122.6(4) . . ?
C22 C23 H23 118.6 . . ?
C24 C23 C22 122.7(4) . . ?
C24 C23 H23 118.6 . . ?
C23 C24 C25 122.9(4) . . ?
C23 C24 C29 118.6(4) . . ?
C25 C24 C29 118.5(4) . . ?
C24 C25 H25 119.2 . . ?
C26 C25 C24 121.5(4) . . ?
C26 C25 H25 119.2 . . ?
C25 C26 H26 119.8 . . ?
C25 C26 C27 120.5(4) . . ?
C27 C26 H26 119.8 . . ?
C26 C27 H27 119.9 . . ?
C28 C27 C26 120.1(4) . . ?
C28 C27 H27 119.9 . . ?
C27 C28 H28 119.3 . . ?
C27 C28 C29 121.4(4) . . ?
C29 C28 H28 119.3 . . ?
C16 C29 C24 119.4(3) . . ?
C16 C29 C28 122.7(3) . . ?
C28 C29 C24 117.9(4) . . ?
C32 N3 C30 105.6(3) . . ?
C31 N4 H4 125(3) . . ?
C32 N4 H4 127(3) . . ?
C32 N4 C31 107.9(3) . . ?
N3 C30 C33 120.1(3) . . ?
C31 C30 N3 109.7(3) . . ?
C31 C30 C33 129.9(3) . . ?
N4 C31 C39 124.2(3) . . ?
C30 C31 N4 105.5(3) . . ?
C30 C31 C39 130.2(3) . . ?
N3 C32 N4 111.2(3) . . ?
N3 C32 C45 123.9(3) . . ?
N4 C32 C45 124.7(3) . . ?
C34 C33 C30 119.3(3) . . ?
C38 C33 C30 121.2(3) . . ?
C38 C33 C34 119.4(3) . . ?
C33 C34 H34 119.8 . . ?
C35 C34 C33 120.4(3) . . ?
C35 C34 H34 119.8 . . ?
C34 C35 H35 120.4 . . ?
C36 C35 C34 119.1(4) . . ?
C36 C35 H35 120.4 . . ?
C35 C36 Br3 119.7(3) . . ?
C35 C36 C37 121.4(3) . . ?
C37 C36 Br3 118.8(3) . . ?
C36 C37 H37 120.4 . . ?
C38 C37 C36 119.3(3) . . ?
C38 C37 H37 120.4 . . ?
C33 C38 H38 119.9 . . ?
C37 C38 C33 120.3(3) . . ?
C37 C38 H38 119.9 . . ?
C40 C39 C31 119.5(3) . . ?
C44 C39 C31 122.1(3) . . ?
C44 C39 C40 118.4(3) . . ?
C39 C40 H40 119.4 . . ?
C41 C40 C39 121.2(3) . . ?
C41 C40 H40 119.4 . . ?
C40 C41 H41 120.6 . . ?
C40 C41 C42 118.8(3) . . ?
C42 C41 H41 120.6 . . ?
C41 C42 Br4 119.1(3) . . ?
C43 C42 Br4 119.4(3) . . ?
C43 C42 C41 121.5(3) . . ?
C42 C43 H43 120.4 . . ?
C42 C43 C44 119.2(3) . . ?
C44 C43 H43 120.4 . . ?
C39 C44 H44 119.5 . . ?
C43 C44 C39 121.0(3) . . ?
C43 C44 H44 119.5 . . ?
C46 C45 C32 118.1(3) . . ?
C58 C45 C32 120.8(3) . . ?
C58 C45 C46 121.0(3) . . ?
C45 C46 C47 122.7(3) . . ?
C45 C46 C51 118.9(3) . . ?
C47 C46 C51 118.4(3) . . ?
C46 C47 H47 119.6 . . ?
C48 C47 C46 120.8(3) . . ?
C48 C47 H47 119.6 . . ?
C47 C48 H48 119.6 . . ?
C47 C48 C49 120.8(3) . . ?
C49 C48 H48 119.6 . . ?
C48 C49 H49 120.0 . . ?
C50 C49 C48 120.0(3) . . ?
C50 C49 H49 120.0 . . ?
C49 C50 H50 119.3 . . ?
C49 C50 C51 121.5(4) . . ?
C51 C50 H50 119.3 . . ?
C50 C51 C46 118.5(3) . . ?
C52 C51 C46 119.3(3) . . ?
C52 C51 C50 122.2(3) . . ?
C51 C52 H52 119.0 . . ?
C51 C52 C53 122.1(3) . . ?
C53 C52 H52 119.0 . . ?
C52 C53 C54 121.7(4) . . ?
C52 C53 C58 119.3(3) . . ?
C58 C53 C54 119.0(3) . . ?
C53 C54 H54 119.7 . . ?
C55 C54 C53 120.7(4) . . ?
C55 C54 H54 119.7 . . ?
C54 C55 H55 119.8 . . ?
C54 C55 C56 120.4(4) . . ?
C56 C55 H55 119.8 . . ?
C55 C56 H56 119.5 . . ?
C57 C56 C55 121.0(4) . . ?
C57 C56 H56 119.5 . . ?
C56 C57 H57 119.6 . . ?
C56 C57 C58 120.7(4) . . ?
C58 C57 H57 119.6 . . ?
C45 C58 C53 119.4(3) . . ?
C45 C58 C57 122.4(3) . . ?
C53 C58 C57 118.1(3) . . ?
C61 N5 C59 105.8(3) . . ?
C60 N6 H6A 133(3) . . ?
C61 N6 H6A 119(3) . . ?
C61 N6 C60 108.5(3) . . ?
N5 C59 C62 119.5(3) . . ?
C60 C59 N5 109.9(3) . . ?
C60 C59 C62 130.5(3) . . ?
N6 C60 C68 120.9(3) . . ?
C59 C60 N6 105.0(3) . . ?
C59 C60 C68 133.8(3) . . ?
N5 C61 N6 110.8(3) . . ?
N5 C61 C74 125.8(3) . . ?
N6 C61 C74 122.6(3) . . ?
C63 C62 C59 119.6(3) . . ?
C67 C62 C59 121.8(3) . . ?
C67 C62 C63 118.6(3) . . ?
C62 C63 H63 119.4 . . ?
C64 C63 C62 121.3(3) . . ?
C64 C63 H63 119.4 . . ?
C63 C64 H64 120.9 . . ?
C65 C64 C63 118.2(3) . . ?
C65 C64 H64 120.9 . . ?
C64 C65 Br5 119.4(3) . . ?
C66 C65 Br5 118.7(3) . . ?
C66 C65 C64 121.9(3) . . ?
C65 C66 H66 120.5 . . ?
C65 C66 C67 119.0(3) . . ?
C67 C66 H66 120.5 . . ?
C62 C67 H67 119.6 . . ?
C66 C67 C62 120.8(3) . . ?
C66 C67 H67 119.6 . . ?
C69 C68 C60 121.2(3) . . ?
C69 C68 C73 118.0(3) . . ?
C73 C68 C60 120.5(3) . . ?
C68 C69 H69 119.2 . . ?
C70 C69 C68 121.6(3) . . ?
C70 C69 H69 119.2 . . ?
C69 C70 H70 120.6 . . ?
C69 C70 C71 118.7(3) . . ?
C71 C70 H70 120.6 . . ?
C70 C71 Br6 119.4(3) . . ?
C72 C71 Br6 119.3(3) . . ?
C72 C71 C70 121.3(3) . . ?
C71 C72 H72 120.5 . . ?
C71 C72 C73 119.0(3) . . ?
C73 C72 H72 120.5 . . ?
C68 C73 H73 119.4 . . ?
C72 C73 C68 121.3(3) . . ?
C72 C73 H73 119.4 . . ?
C75 C74 C61 121.7(3) . . ?
C75 C74 C87 120.9(3) . . ?
C87 C74 C61 117.3(3) . . ?
C74 C75 C76 123.1(3) . . ?
C74 C75 C80 119.2(3) . . ?
C76 C75 C80 117.7(3) . . ?
C75 C76 H76 119.2 . . ?
C77 C76 C75 121.7(3) . . ?
C77 C76 H76 119.2 . . ?
C76 C77 H77 120.2 . . ?
C76 C77 C78 119.6(4) . . ?
C78 C77 H77 120.2 . . ?
C77 C78 H78 119.6 . . ?
C79 C78 C77 120.8(4) . . ?
C79 C78 H78 119.6 . . ?
C78 C79 H79 119.4 . . ?
C78 C79 C80 121.2(4) . . ?
C80 C79 H79 119.4 . . ?
C79 C80 C75 119.0(4) . . ?
C81 C80 C75 119.1(3) . . ?
C81 C80 C79 121.9(3) . . ?
C80 C81 H81 118.9 . . ?
C82 C81 C80 122.2(3) . . ?
C82 C81 H81 118.9 . . ?
C81 C82 C83 122.4(4) . . ?
C81 C82 C87 119.5(4) . . ?
C83 C82 C87 118.1(4) . . ?
C82 C83 H83 119.1 . . ?
C84 C83 C82 121.8(4) . . ?
C84 C83 H83 119.1 . . ?
C83 C84 H84 120.1 . . ?
C83 C84 C85 119.8(4) . . ?
C85 C84 H84 120.1 . . ?
C84 C85 H85 119.5 . . ?
C86 C85 C84 120.9(5) . . ?
C86 C85 H85 119.5 . . ?
C85 C86 H86 119.5 . . ?
C85 C86 C87 121.0(4) . . ?
C87 C86 H86 119.5 . . ?
C74 C87 C82 118.9(3) . . ?
C74 C87 C86 122.8(3) . . ?
C86 C87 C82 118.3(3) . . ?
C90 N7 C88 106.1(3) . . ?
C89 N8 H8 127(3) . . ?
C90 N8 H8 124(3) . . ?
C90 N8 C89 108.6(3) . . ?
N7 C88 C91 120.7(3) . . ?
C89 C88 N7 109.8(3) . . ?
C89 C88 C91 129.2(3) . . ?
N8 C89 C88 104.6(3) . . ?
N8 C89 C97 122.3(3) . . ?
C88 C89 C97 133.0(3) . . ?
N7 C90 N8 110.9(3) . . ?
N7 C90 C103 125.8(3) . . ?
N8 C90 C103 123.3(3) . . ?
C92 C91 C88 118.9(3) . . ?
C92 C91 C96 118.5(3) . . ?
C96 C91 C88 122.6(3) . . ?
C91 C92 H92 119.4 . . ?
C91 C92 C93 121.3(3) . . ?
C93 C92 H92 119.4 . . ?
C92 C93 H93 120.7 . . ?
C94 C93 C92 118.7(3) . . ?
C94 C93 H93 120.7 . . ?
C93 C94 Br7 118.9(3) . . ?
C95 C94 Br7 119.6(2) . . ?
C95 C94 C93 121.5(3) . . ?
C94 C95 H95 120.5 . . ?
C94 C95 C96 119.0(3) . . ?
C96 C95 H95 120.5 . . ?
C91 C96 H96 119.5 . . ?
C95 C96 C91 121.0(3) . . ?
C95 C96 H96 119.5 . . ?
C98 C97 C89 121.7(3) . . ?
C98 C97 C102 118.4(3) . . ?
C102 C97 C89 119.9(3) . . ?
C97 C98 H98 119.4 . . ?
C99 C98 C97 121.2(3) . . ?
C99 C98 H98 119.4 . . ?
C98 C99 H99 120.5 . . ?
C100 C99 C98 119.0(3) . . ?
C100 C99 H99 120.5 . . ?
C99 C100 Br8 119.4(3) . . ?
C101 C100 Br8 119.7(2) . . ?
C101 C100 C99 120.9(3) . . ?
C100 C101 H101 120.3 . . ?
C100 C101 C102 119.4(3) . . ?
C102 C101 H101 120.3 . . ?
C97 C102 H102 119.5 . . ?
C101 C102 C97 120.9(3) . . ?
C101 C102 H102 119.5 . . ?
C104 C103 C90 119.4(3) . . ?
C116 C103 C90 119.5(3) . . ?
C116 C103 C104 121.0(3) . . ?
C103 C104 C105 122.8(3) . . ?
C103 C104 C109 118.6(3) . . ?
C105 C104 C109 118.5(3) . . ?
C104 C105 H105 119.8 . . ?
C106 C105 C104 120.5(3) . . ?
C106 C105 H105 119.8 . . ?
C105 C106 H106 119.5 . . ?
C105 C106 C107 121.1(4) . . ?
C107 C106 H106 119.5 . . ?
C106 C107 H107 120.1 . . ?
C108 C107 C106 119.9(3) . . ?
C108 C107 H107 120.1 . . ?
C107 C108 H108 119.3 . . ?
C107 C108 C109 121.4(4) . . ?
C109 C108 H108 119.3 . . ?
C108 C109 C104 118.5(3) . . ?
C110 C109 C104 119.8(3) . . ?
C110 C109 C108 121.7(3) . . ?
C109 C110 H110 119.1 . . ?
C109 C110 C111 121.7(3) . . ?
C111 C110 H110 119.1 . . ?
C110 C111 C112 122.0(3) . . ?
C110 C111 C116 119.6(3) . . ?
C112 C111 C116 118.4(3) . . ?
C111 C112 H112 119.4 . . ?
C113 C112 C111 121.3(4) . . ?
C113 C112 H112 119.4 . . ?
C112 C113 H113 119.7 . . ?
C112 C113 C114 120.6(3) . . ?
C114 C113 H113 119.7 . . ?
C113 C114 H114 119.8 . . ?
C115 C114 C113 120.3(4) . . ?
C115 C114 H114 119.8 . . ?
C114 C115 H115 119.4 . . ?
C114 C115 C116 121.1(3) . . ?
C116 C115 H115 119.4 . . ?
C103 C116 C111 119.1(3) . . ?
C103 C116 C115 122.8(3) . . ?
C115 C116 C111 118.1(3) . . ?
Cl1 C119 Cl2 109.0(5) . . ?
Cl1 C119 H11D 109.9 . . ?
Cl1 C119 H11E 109.9 . . ?
Cl2 C119 H11D 109.9 . . ?
Cl2 C119 H11E 109.9 . . ?
H11D C119 H11E 108.3 . . ?
N9 C117 C118 178.5(5) . . ?
C117 C118 H11A 109.5 . . ?
C117 C118 H11B 109.5 . . ?
C117 C118 H11C 109.5 . . ?
H11A C118 H11B 109.5 . . ?
H11A C118 H11C 109.5 . . ?
H11B C118 H11C 109.5 . . ?
N10 C120 C121 171.3(15) . . ?
C120 C121 H12A 109.5 . . ?
C120 C121 H12B 109.5 . . ?
C120 C121 H12C 109.5 . . ?
H12A C121 H12B 109.5 . . ?
H12A C121 H12C 109.5 . . ?
H12B C121 H12C 109.5 . . ?

loop_
_geom_bond_atom_site_label_1
_geom_bond_atom_site_label_2
_geom_bond_distance
_geom_bond_site_symmetry_2
_geom_bond_publ_flag
Br1 C7 1.908(3) . ?
Br2 C13 1.905(3) . ?
N1 C1 1.391(4) . ?
N1 C3 1.325(4) . ?
N2 H2 0.91(5) . ?
N2 C2 1.381(4) . ?
N2 C3 1.359(4) . ?
C1 C2 1.372(4) . ?
C1 C4 1.467(4) . ?
C2 C10 1.480(4) . ?
C3 C16 1.482(5) . ?
C4 C5 1.394(5) . ?
C4 C9 1.398(5) . ?
C5 H5 0.9500 . ?
C5 C6 1.385(5) . ?
C6 H6 0.9500 . ?
C6 C7 1.371(5) . ?
C7 C8 1.382(5) . ?
C8 H8A 0.9500 . ?
C8 C9 1.387(5) . ?
C9 H9 0.9500 . ?
C10 C11 1.401(5) . ?
C10 C15 1.389(5) . ?
C11 H11 0.9500 . ?
C11 C12 1.384(5) . ?
C12 H12 0.9500 . ?
C12 C13 1.385(5) . ?
C13 C14 1.384(5) . ?
C14 H14 0.9500 . ?
C14 C15 1.394(5) . ?
C15 H15 0.9500 . ?
C16 C17 1.410(5) . ?
C16 C29 1.408(6) . ?
C17 C18 1.431(6) . ?
C17 C22 1.437(5) . ?
C18 H18 0.9500 . ?
C18 C19 1.373(5) . ?
C19 H19 0.9500 . ?
C19 C20 1.422(7) . ?
C20 H20 0.9500 . ?
C20 C21 1.347(8) . ?
C21 H21 0.9500 . ?
C21 C22 1.430(6) . ?
C22 C23 1.386(7) . ?
C23 H23 0.9500 . ?
C23 C24 1.383(6) . ?
C24 C25 1.431(6) . ?
C24 C29 1.445(5) . ?
C25 H25 0.9500 . ?
C25 C26 1.347(7) . ?
C26 H26 0.9500 . ?
C26 C27 1.420(6) . ?
C27 H27 0.9500 . ?
C27 C28 1.375(6) . ?
C28 H28 0.9500 . ?
C28 C29 1.421(5) . ?
Br3 C36 1.893(4) . ?
Br4 C42 1.900(3) . ?
N3 C30 1.386(4) . ?
N3 C32 1.325(4) . ?
N4 H4 0.79(5) . ?
N4 C31 1.375(5) . ?
N4 C32 1.353(4) . ?
C30 C31 1.374(5) . ?
C30 C33 1.469(5) . ?
C31 C39 1.473(4) . ?
C32 C45 1.477(5) . ?
C33 C34 1.397(5) . ?
C33 C38 1.396(5) . ?
C34 H34 0.9500 . ?
C34 C35 1.381(5) . ?
C35 H35 0.9500 . ?
C35 C36 1.377(6) . ?
C36 C37 1.392(6) . ?
C37 H37 0.9500 . ?
C37 C38 1.374(5) . ?
C38 H38 0.9500 . ?
C39 C40 1.408(5) . ?
C39 C44 1.394(5) . ?
C40 H40 0.9500 . ?
C40 C41 1.381(5) . ?
C41 H41 0.9500 . ?
C41 C42 1.395(5) . ?
C42 C43 1.380(5) . ?
C43 H43 0.9500 . ?
C43 C44 1.391(5) . ?
C44 H44 0.9500 . ?
C45 C46 1.410(5) . ?
C45 C58 1.404(5) . ?
C46 C47 1.427(5) . ?
C46 C51 1.437(5) . ?
C47 H47 0.9500 . ?
C47 C48 1.361(5) . ?
C48 H48 0.9500 . ?
C48 C49 1.424(6) . ?
C49 H49 0.9500 . ?
C49 C50 1.350(6) . ?
C50 H50 0.9500 . ?
C50 C51 1.428(5) . ?
C51 C52 1.389(5) . ?
C52 H52 0.9500 . ?
C52 C53 1.390(5) . ?
C53 C54 1.429(5) . ?
C53 C58 1.429(5) . ?
C54 H54 0.9500 . ?
C54 C55 1.357(6) . ?
C55 H55 0.9500 . ?
C55 C56 1.414(6) . ?
C56 H56 0.9500 . ?
C56 C57 1.356(5) . ?
C57 H57 0.9500 . ?
C57 C58 1.433(5) . ?
Br5 C65 1.912(3) . ?
Br6 C71 1.908(3) . ?
N5 C59 1.386(4) . ?
N5 C61 1.332(4) . ?
N6 H6A 0.84(5) . ?
N6 C60 1.383(4) . ?
N6 C61 1.349(4) . ?
C59 C60 1.376(4) . ?
C59 C62 1.481(4) . ?
C60 C68 1.471(4) . ?
C61 C74 1.483(4) . ?
C62 C63 1.397(5) . ?
C62 C67 1.390(5) . ?
C63 H63 0.9500 . ?
C63 C64 1.387(5) . ?
C64 H64 0.9500 . ?
C64 C65 1.386(5) . ?
C65 C66 1.378(5) . ?
C66 H66 0.9500 . ?
C66 C67 1.385(5) . ?
C67 H67 0.9500 . ?
C68 C69 1.391(5) . ?
C68 C73 1.392(4) . ?
C69 H69 0.9500 . ?
C69 C70 1.383(5) . ?
C70 H70 0.9500 . ?
C70 C71 1.384(5) . ?
C71 C72 1.378(5) . ?
C72 H72 0.9500 . ?
C72 C73 1.387(5) . ?
C73 H73 0.9500 . ?
C74 C75 1.406(5) . ?
C74 C87 1.414(5) . ?
C75 C76 1.431(5) . ?
C75 C80 1.439(5) . ?
C76 H76 0.9500 . ?
C76 C77 1.365(5) . ?
C77 H77 0.9500 . ?
C77 C78 1.426(6) . ?
C78 H78 0.9500 . ?
C78 C79 1.353(7) . ?
C79 H79 0.9500 . ?
C79 C80 1.421(6) . ?
C80 C81 1.396(6) . ?
C81 H81 0.9500 . ?
C81 C82 1.381(6) . ?
C82 C83 1.432(6) . ?
C82 C87 1.440(5) . ?
C83 H83 0.9500 . ?
C83 C84 1.353(7) . ?
C84 H84 0.9500 . ?
C84 C85 1.418(7) . ?
C85 H85 0.9500 . ?
C85 C86 1.364(6) . ?
C86 H86 0.9500 . ?
C86 C87 1.426(6) . ?
Br7 C94 1.900(3) . ?
Br8 C100 1.895(3) . ?
N7 C88 1.386(4) . ?
N7 C90 1.322(4) . ?
N8 H8 0.80(4) . ?
N8 C89 1.382(4) . ?
N8 C90 1.354(4) . ?
C88 C89 1.386(4) . ?
C88 C91 1.492(4) . ?
C89 C97 1.459(4) . ?
C90 C103 1.477(5) . ?
C91 C92 1.389(5) . ?
C91 C96 1.396(4) . ?
C92 H92 0.9500 . ?
C92 C93 1.394(5) . ?
C93 H93 0.9500 . ?
C93 C94 1.388(5) . ?
C94 C95 1.377(5) . ?
C95 H95 0.9500 . ?
C95 C96 1.393(5) . ?
C96 H96 0.9500 . ?
C97 C98 1.394(5) . ?
C97 C102 1.399(4) . ?
C98 H98 0.9500 . ?
C98 C99 1.392(5) . ?
C99 H99 0.9500 . ?
C99 C100 1.388(5) . ?
C100 C101 1.387(5) . ?
C101 H101 0.9500 . ?
C101 C102 1.387(5) . ?
C102 H102 0.9500 . ?
C103 C104 1.414(5) . ?
C103 C116 1.410(4) . ?
C104 C105 1.427(5) . ?
C104 C109 1.442(5) . ?
C105 H105 0.9500 . ?
C105 C106 1.369(5) . ?
C106 H106 0.9500 . ?
C106 C107 1.420(6) . ?
C107 H107 0.9500 . ?
C107 C108 1.360(6) . ?
C108 H108 0.9500 . ?
C108 C109 1.426(5) . ?
C109 C110 1.389(5) . ?
C110 H110 0.9500 . ?
C110 C111 1.392(5) . ?
C111 C112 1.433(5) . ?
C111 C116 1.436(5) . ?
C112 H112 0.9500 . ?
C112 C113 1.354(6) . ?
C113 H113 0.9500 . ?
C113 C114 1.415(6) . ?
C114 H114 0.9500 . ?
C114 C115 1.365(5) . ?
C115 H115 0.9500 . ?
C115 C116 1.432(5) . ?
Cl1 C119 1.772(8) . ?
Cl2 C119 1.778(8) . ?
C119 H11D 0.9900 . ?
C119 H11E 0.9900 . ?
N9 C117 1.144(6) . ?
C117 C118 1.463(6) . ?
C118 H11A 0.9800 . ?
C118 H11B 0.9800 . ?
C118 H11C 0.9800 . ?
N10 C120 1.177(8) . ?
C120 C121 1.414(8) . ?
C121 H12A 0.9800 . ?
C121 H12B 0.9800 . ?
C121 H12C 0.9800 . ?

loop_
_geom_hbond_atom_site_label_D
_geom_hbond_atom_site_label_H
_geom_hbond_atom_site_label_A
_geom_hbond_distance_DH
_geom_hbond_distance_HA
_geom_hbond_distance_DA
_geom_hbond_angle_DHA
_geom_hbond_site_symmetry_A
_geom_hbond_publ_flag
N2 H2 N3 0.91(5) 2.01(5) 2.898(4) 164(4) . yes
N4 H4 N5 0.79(5) 2.13(5) 2.917(4) 173(5) . yes
N6 H6A N7 0.84(5) 2.09(5) 2.916(4) 171(5) . yes
N8 H8 N1 0.80(4) 2.20(4) 2.982(4) 166(4) 1_645 yes

loop_
_geom_torsion_atom_site_label_1
_geom_torsion_atom_site_label_2
_geom_torsion_atom_site_label_3
_geom_torsion_atom_site_label_4
_geom_torsion
_geom_torsion_site_symmetry_1
_geom_torsion_site_symmetry_2
_geom_torsion_site_symmetry_3
_geom_torsion_site_symmetry_4
_geom_torsion_publ_flag
Br1 C7 C8 C9 177.8(3) . . . . ?
Br2 C13 C14 C15 177.7(3) . . . . ?
N1 C1 C2 N2 0.6(4) . . . . ?
N1 C1 C2 C10 179.8(3) . . . . ?
N1 C1 C4 C5 -23.3(5) . . . . ?
N1 C1 C4 C9 155.1(3) . . . . ?
N1 C3 C16 C17 -112.9(4) . . . . ?
N1 C3 C16 C29 64.1(5) . . . . ?
N2 C2 C10 C11 125.5(4) . . . . ?
N2 C2 C10 C15 -56.6(5) . . . . ?
N2 C3 C16 C17 74.0(5) . . . . ?
N2 C3 C16 C29 -109.0(4) . . . . ?
C1 N1 C3 N2 1.3(4) . . . . ?
C1 N1 C3 C16 -172.7(3) . . . . ?
C1 C2 C10 C11 -53.7(5) . . . . ?
C1 C2 C10 C15 124.3(4) . . . . ?
C1 C4 C5 C6 177.8(3) . . . . ?
C1 C4 C9 C8 -177.4(3) . . . . ?
C2 N2 C3 N1 -0.9(4) . . . . ?
C2 N2 C3 C16 172.9(3) . . . . ?
C2 C1 C4 C5 158.2(4) . . . . ?
C2 C1 C4 C9 -23.4(6) . . . . ?
C2 C10 C11 C12 177.2(3) . . . . ?
C2 C10 C15 C14 -177.6(3) . . . . ?
C3 N1 C1 C2 -1.1(4) . . . . ?
C3 N1 C1 C4 -180.0(3) . . . . ?
C3 N2 C2 C1 0.2(4) . . . . ?
C3 N2 C2 C10 -179.1(3) . . . . ?
C3 C16 C17 C18 6.3(5) . . . . ?
C3 C16 C17 C22 -177.6(3) . . . . ?
C3 C16 C29 C24 -179.7(3) . . . . ?
C3 C16 C29 C28 0.5(5) . . . . ?
C4 C1 C2 N2 179.2(3) . . . . ?
C4 C1 C2 C10 -1.5(6) . . . . ?
C4 C5 C6 C7 -0.3(6) . . . . ?
C5 C4 C9 C8 1.1(5) . . . . ?
C5 C6 C7 Br1 -177.5(3) . . . . ?
C5 C6 C7 C8 1.0(6) . . . . ?
C6 C7 C8 C9 -0.6(5) . . . . ?
C7 C8 C9 C4 -0.4(5) . . . . ?
C9 C4 C5 C6 -0.7(5) . . . . ?
C10 C11 C12 C13 0.2(5) . . . . ?
C11 C10 C15 C14 0.3(5) . . . . ?
C11 C12 C13 Br2 -178.1(3) . . . . ?
C11 C12 C13 C14 0.9(6) . . . . ?
C12 C13 C14 C15 -1.3(6) . . . . ?
C13 C14 C15 C10 0.6(6) . . . . ?
C15 C10 C11 C12 -0.7(5) . . . . ?
C16 C17 C18 C19 178.9(3) . . . . ?
C16 C17 C22 C21 -180.0(3) . . . . ?
C16 C17 C22 C23 -3.6(5) . . . . ?
C17 C16 C29 C24 -2.7(5) . . . . ?
C17 C16 C29 C28 177.5(3) . . . . ?
C17 C18 C19 C20 0.0(6) . . . . ?
C17 C22 C23 C24 -1.1(6) . . . . ?
C18 C17 C22 C21 -3.7(5) . . . . ?
C18 C17 C22 C23 172.6(3) . . . . ?
C18 C19 C20 C21 -1.9(6) . . . . ?
C19 C20 C21 C22 0.8(7) . . . . ?
C20 C21 C22 C17 2.0(6) . . . . ?
C20 C21 C22 C23 -174.2(4) . . . . ?
C21 C22 C23 C24 175.0(4) . . . . ?
C22 C17 C18 C19 2.8(5) . . . . ?
C22 C23 C24 C25 -174.9(4) . . . . ?
C22 C23 C24 C29 4.0(5) . . . . ?
C23 C24 C25 C26 178.9(4) . . . . ?
C23 C24 C29 C16 -2.0(5) . . . . ?
C23 C24 C29 C28 177.8(3) . . . . ?
C24 C25 C26 C27 2.7(6) . . . . ?
C25 C24 C29 C16 176.9(3) . . . . ?
C25 C24 C29 C28 -3.3(5) . . . . ?
C25 C26 C27 C28 -2.1(7) . . . . ?
C26 C27 C28 C29 -1.3(6) . . . . ?
C27 C28 C29 C16 -176.3(4) . . . . ?
C27 C28 C29 C24 3.9(5) . . . . ?
C29 C16 C17 C18 -170.6(3) . . . . ?
C29 C16 C17 C22 5.5(5) . . . . ?
C29 C24 C25 C26 0.0(6) . . . . ?
Br3 C36 C37 C38 176.8(3) . . . . ?
Br4 C42 C43 C44 176.7(3) . . . . ?
N3 C30 C31 N4 2.1(4) . . . . ?
N3 C30 C31 C39 -173.5(3) . . . . ?
N3 C30 C33 C34 35.7(5) . . . . ?
N3 C30 C33 C38 -139.7(3) . . . . ?
N3 C32 C45 C46 101.6(4) . . . . ?
N3 C32 C45 C58 -74.4(4) . . . . ?
N4 C31 C39 C40 -134.6(4) . . . . ?
N4 C31 C39 C44 44.7(5) . . . . ?
N4 C32 C45 C46 -73.5(4) . . . . ?
N4 C32 C45 C58 110.5(4) . . . . ?
C30 N3 C32 N4 1.0(4) . . . . ?
C30 N3 C32 C45 -174.7(3) . . . . ?
C30 C31 C39 C40 40.2(5) . . . . ?
C30 C31 C39 C44 -140.4(4) . . . . ?
C30 C33 C34 C35 -176.7(3) . . . . ?
C30 C33 C38 C37 177.2(3) . . . . ?
C31 N4 C32 N3 0.3(4) . . . . ?
C31 N4 C32 C45 175.9(3) . . . . ?
C31 C30 C33 C34 -150.0(4) . . . . ?
C31 C30 C33 C38 34.5(5) . . . . ?
C31 C39 C40 C41 178.6(3) . . . . ?
C31 C39 C44 C43 -177.3(3) . . . . ?
C32 N3 C30 C31 -1.9(4) . . . . ?
C32 N3 C30 C33 173.4(3) . . . . ?
C32 N4 C31 C30 -1.5(4) . . . . ?
C32 N4 C31 C39 174.5(3) . . . . ?
C32 C45 C46 C47 1.1(5) . . . . ?
C32 C45 C46 C51 -176.3(3) . . . . ?
C32 C45 C58 C53 177.4(3) . . . . ?
C32 C45 C58 C57 -4.0(5) . . . . ?
C33 C30 C31 N4 -172.6(3) . . . . ?
C33 C30 C31 C39 11.8(6) . . . . ?
C33 C34 C35 C36 -0.6(5) . . . . ?
C34 C33 C38 C37 1.8(5) . . . . ?
C34 C35 C36 Br3 -176.2(3) . . . . ?
C34 C35 C36 C37 1.9(6) . . . . ?
C35 C36 C37 C38 -1.4(6) . . . . ?
C36 C37 C38 C33 -0.5(5) . . . . ?
C38 C33 C34 C35 -1.2(5) . . . . ?
C39 C40 C41 C42 -1.0(6) . . . . ?
C40 C39 C44 C43 2.0(5) . . . . ?
C40 C41 C42 Br4 -175.4(3) . . . . ?
C40 C41 C42 C43 1.6(6) . . . . ?
C41 C42 C43 C44 -0.4(5) . . . . ?
C42 C43 C44 C39 -1.5(5) . . . . ?
C44 C39 C40 C41 -0.8(5) . . . . ?
C45 C46 C47 C48 -179.0(3) . . . . ?
C45 C46 C51 C50 179.5(3) . . . . ?
C45 C46 C51 C52 -0.5(5) . . . . ?
C46 C45 C58 C53 1.5(5) . . . . ?
C46 C45 C58 C57 -179.9(3) . . . . ?
C46 C47 C48 C49 -0.2(5) . . . . ?
C46 C51 C52 C53 0.0(5) . . . . ?
C47 C46 C51 C50 2.0(5) . . . . ?
C47 C46 C51 C52 -178.0(3) . . . . ?
C47 C48 C49 C50 1.6(6) . . . . ?
C48 C49 C50 C51 -1.2(6) . . . . ?
C49 C50 C51 C46 -0.7(6) . . . . ?
C49 C50 C51 C52 179.4(4) . . . . ?
C50 C51 C52 C53 180.0(4) . . . . ?
C51 C46 C47 C48 -1.6(5) . . . . ?
C51 C52 C53 C54 -177.7(4) . . . . ?
C51 C52 C53 C58 1.2(6) . . . . ?
C52 C53 C54 C55 179.3(4) . . . . ?
C52 C53 C58 C45 -2.0(5) . . . . ?
C52 C53 C58 C57 179.4(3) . . . . ?
C53 C54 C55 C56 1.8(6) . . . . ?
C54 C53 C58 C45 177.0(3) . . . . ?
C54 C53 C58 C57 -1.7(5) . . . . ?
C54 C55 C56 C57 -2.8(6) . . . . ?
C55 C56 C57 C58 1.5(6) . . . . ?
C56 C57 C58 C45 -177.9(3) . . . . ?
C56 C57 C58 C53 0.7(5) . . . . ?
C58 C45 C46 C47 177.1(3) . . . . ?
C58 C45 C46 C51 -0.3(5) . . . . ?
C58 C53 C54 C55 0.4(6) . . . . ?
Br5 C65 C66 C67 179.1(3) . . . . ?
Br6 C71 C72 C73 178.6(3) . . . . ?
N5 C59 C60 N6 1.7(4) . . . . ?
N5 C59 C60 C68 -171.3(3) . . . . ?
N5 C59 C62 C63 30.1(5) . . . . ?
N5 C59 C62 C67 -148.2(3) . . . . ?
N5 C61 C74 C75 111.1(4) . . . . ?
N5 C61 C74 C87 -70.5(4) . . . . ?
N6 C60 C68 C69 -146.7(3) . . . . ?
N6 C60 C68 C73 28.0(5) . . . . ?
N6 C61 C74 C75 -79.9(4) . . . . ?
N6 C61 C74 C87 98.4(4) . . . . ?
C59 N5 C61 N6 -0.6(4) . . . . ?
C59 N5 C61 C74 169.5(3) . . . . ?
C59 C60 C68 C69 25.4(6) . . . . ?
C59 C60 C68 C73 -159.9(4) . . . . ?
C59 C62 C63 C64 -179.2(3) . . . . ?
C59 C62 C67 C66 -179.4(3) . . . . ?
C60 N6 C61 N5 1.7(4) . . . . ?
C60 N6 C61 C74 -168.8(3) . . . . ?
C60 C59 C62 C63 -153.3(4) . . . . ?
C60 C59 C62 C67 28.5(6) . . . . ?
C60 C68 C69 C70 174.7(3) . . . . ?
C60 C68 C73 C72 -172.7(3) . . . . ?
C61 N5 C59 C60 -0.7(4) . . . . ?
C61 N5 C59 C62 176.6(3) . . . . ?
C61 N6 C60 C59 -2.0(4) . . . . ?
C61 N6 C60 C68 172.1(3) . . . . ?
C61 C74 C75 C76 -3.6(5) . . . . ?
C61 C74 C75 C80 177.2(3) . . . . ?
C61 C74 C87 C82 179.8(3) . . . . ?
C61 C74 C87 C86 -1.1(5) . . . . ?
C62 C59 C60 N6 -175.2(3) . . . . ?
C62 C59 C60 C68 11.8(7) . . . . ?
C62 C63 C64 C65 -0.9(6) . . . . ?
C63 C62 C67 C66 2.4(5) . . . . ?
C63 C64 C65 Br5 -177.7(3) . . . . ?
C63 C64 C65 C66 1.4(6) . . . . ?
C64 C65 C66 C67 0.0(6) . . . . ?
C65 C66 C67 C62 -1.9(6) . . . . ?
C67 C62 C63 C64 -0.9(6) . . . . ?
C68 C69 C70 C71 -2.1(6) . . . . ?
C69 C68 C73 C72 2.2(5) . . . . ?
C69 C70 C71 Br6 -176.6(3) . . . . ?
C69 C70 C71 C72 2.4(6) . . . . ?
C70 C71 C72 C73 -0.5(6) . . . . ?
C71 C72 C73 C68 -1.9(5) . . . . ?
C73 C68 C69 C70 -0.2(6) . . . . ?
C74 C75 C76 C77 -178.8(3) . . . . ?
C74 C75 C80 C79 -178.6(3) . . . . ?
C74 C75 C80 C81 2.6(5) . . . . ?
C75 C74 C87 C82 -1.9(5) . . . . ?
C75 C74 C87 C86 177.3(3) . . . . ?
C75 C76 C77 C78 -2.3(5) . . . . ?
C75 C80 C81 C82 -1.1(5) . . . . ?
C76 C75 C80 C79 2.2(5) . . . . ?
C76 C75 C80 C81 -176.6(3) . . . . ?
C76 C77 C78 C79 1.6(6) . . . . ?
C77 C78 C79 C80 1.0(6) . . . . ?
C78 C79 C80 C75 -2.9(5) . . . . ?
C78 C79 C80 C81 175.9(3) . . . . ?
C79 C80 C81 C82 -179.8(3) . . . . ?
C80 C75 C76 C77 0.4(5) . . . . ?
C80 C81 C82 C83 179.5(3) . . . . ?
C80 C81 C82 C87 -1.9(5) . . . . ?
C81 C82 C83 C84 178.2(4) . . . . ?
C81 C82 C87 C74 3.4(5) . . . . ?
C81 C82 C87 C86 -175.8(3) . . . . ?
C82 C83 C84 C85 -2.1(6) . . . . ?
C83 C82 C87 C74 -177.9(3) . . . . ?
C83 C82 C87 C86 2.9(5) . . . . ?
C83 C84 C85 C86 2.3(7) . . . . ?
C84 C85 C86 C87 0.2(6) . . . . ?
C85 C86 C87 C74 178.1(3) . . . . ?
C85 C86 C87 C82 -2.8(5) . . . . ?
C87 C74 C75 C76 178.1(3) . . . . ?
C87 C74 C75 C80 -1.1(5) . . . . ?
C87 C82 C83 C84 -0.5(6) . . . . ?
Br7 C94 C95 C96 -179.7(2) . . . . ?
Br8 C100 C101 C102 -178.8(3) . . . . ?
N7 C88 C89 N8 0.7(3) . . . . ?
N7 C88 C89 C97 176.9(3) . . . . ?
N7 C88 C91 C92 -75.2(4) . . . . ?
N7 C88 C91 C96 102.7(4) . . . . ?
N7 C90 C103 C104 117.7(4) . . . . ?
N7 C90 C103 C116 -60.9(4) . . . . ?
N8 C89 C97 C98 -154.4(3) . . . . ?
N8 C89 C97 C102 26.2(5) . . . . ?
N8 C90 C103 C104 -61.9(4) . . . . ?
N8 C90 C103 C116 119.6(3) . . . . ?
C88 N7 C90 N8 -1.0(3) . . . . ?
C88 N7 C90 C103 179.4(3) . . . . ?
C88 C89 C97 C98 30.0(5) . . . . ?
C88 C89 C97 C102 -149.5(4) . . . . ?
C88 C91 C92 C93 178.7(3) . . . . ?
C88 C91 C96 C95 -177.5(3) . . . . ?
C89 N8 C90 N7 1.4(4) . . . . ?
C89 N8 C90 C103 -178.9(3) . . . . ?
C89 C88 C91 C92 97.7(4) . . . . ?
C89 C88 C91 C96 -84.4(4) . . . . ?
C89 C97 C98 C99 -179.4(3) . . . . ?
C89 C97 C102 C101 -178.7(3) . . . . ?
C90 N7 C88 C89 0.2(3) . . . . ?
C90 N7 C88 C91 174.3(3) . . . . ?
C90 N8 C89 C88 -1.3(3) . . . . ?
C90 N8 C89 C97 -178.0(3) . . . . ?
C90 C103 C104 C105 -6.0(5) . . . . ?
C90 C103 C104 C109 177.4(3) . . . . ?
C90 C103 C116 C111 180.0(3) . . . . ?
C90 C103 C116 C115 0.5(5) . . . . ?
C91 C88 C89 N8 -172.8(3) . . . . ?
C91 C88 C89 C97 3.4(6) . . . . ?
C91 C92 C93 C94 -1.4(5) . . . . ?
C92 C91 C96 C95 0.5(5) . . . . ?
C92 C93 C94 Br7 -179.2(3) . . . . ?
C92 C93 C94 C95 1.0(5) . . . . ?
C93 C94 C95 C96 0.1(5) . . . . ?
C94 C95 C96 C91 -0.9(5) . . . . ?
C96 C91 C92 C93 0.6(5) . . . . ?
C97 C98 C99 C100 -1.6(6) . . . . ?
C98 C97 C102 C101 1.8(5) . . . . ?
C98 C99 C100 Br8 -179.4(3) . . . . ?
C98 C99 C100 C101 1.4(6) . . . . ?
C99 C100 C101 C102 0.4(5) . . . . ?
C100 C101 C102 C97 -2.0(5) . . . . ?
C102 C97 C98 C99 0.0(5) . . . . ?
C103 C104 C105 C106 -177.4(3) . . . . ?
C103 C104 C109 C108 -179.9(3) . . . . ?
C103 C104 C109 C110 2.7(5) . . . . ?
C104 C103 C116 C111 1.4(5) . . . . ?
C104 C103 C116 C115 -178.1(3) . . . . ?
C104 C105 C106 C107 -1.7(5) . . . . ?
C104 C109 C110 C111 1.5(5) . . . . ?
C105 C104 C109 C108 3.4(5) . . . . ?
C105 C104 C109 C110 -174.1(3) . . . . ?
C105 C106 C107 C108 1.7(5) . . . . ?
C106 C107 C108 C109 1.0(6) . . . . ?
C107 C108 C109 C104 -3.5(5) . . . . ?
C107 C108 C109 C110 173.9(4) . . . . ?
C108 C109 C110 C111 -175.9(3) . . . . ?
C109 C104 C105 C106 -0.9(5) . . . . ?
C109 C110 C111 C112 175.2(3) . . . . ?
C109 C110 C111 C116 -4.2(5) . . . . ?
C110 C111 C112 C113 -179.5(4) . . . . ?
C110 C111 C116 C103 2.7(5) . . . . ?
C110 C111 C116 C115 -177.8(3) . . . . ?
C111 C112 C113 C114 -1.8(6) . . . . ?
C112 C111 C116 C103 -176.7(3) . . . . ?
C112 C111 C116 C115 2.8(5) . . . . ?
C112 C113 C114 C115 0.7(6) . . . . ?
C113 C114 C115 C116 2.2(5) . . . . ?
C114 C115 C116 C103 175.6(3) . . . . ?
C114 C115 C116 C111 -3.9(5) . . . . ?
C116 C103 C104 C105 172.5(3) . . . . ?
C116 C103 C104 C109 -4.1(5) . . . . ?
C116 C111 C112 C113 -0.1(5) . . . . ?

loop_
_exptl_oxdiff_crystal_face_indexfrac_h
_exptl_oxdiff_crystal_face_indexfrac_k
_exptl_oxdiff_crystal_face_indexfrac_l
_exptl_oxdiff_crystal_face_x
_exptl_oxdiff_crystal_face_y
_exptl_oxdiff_crystal_face_z
-1.9977 2.0009 -1.0029 -0.0088 -0.2747 0.2119
3.9874 5.2488 -10.3890 -0.0192 -0.7132 -0.7007
-4.6689 -4.6583 10.1560 0.0171 0.6314 0.7752
7.7583 -2.6878 -0.2680 -0.0896 0.4800 -0.8727
2.4875 2.7127 -12.9464 0.2725 -0.6594 -0.7007
-2.0707 -2.8436 13.1410 -0.2862 0.6925 0.6622
-3.5863 -4.4066 -13.9031 0.9086 -0.3220 -0.2660
1.9373 4.0931 14.1426 -0.8468 0.3003 0.4391
-7.6082 -7.8872 -0.1773 0.6987 0.3788 0.6069
